data_1573766
loop_
_publ_author_name
'Wang, Zhen'
'Yu, Jiahui'
'Zhang, Jie'
'Zhang, Dengsong'
'Qiu, Zaozao'
'Xie, Zuowei'

_publ_section_title
;
 Palladium-Catalyzed Intramolecular Aerobic Oxidative Cross-Coupling of
 BH/CH between o-Carborane and Arenes
;
_journal_name_full 'Chemical Science'
_journal_paper_doi 10.1039/D4SC08496A
_journal_year 2025
_chemical_formula_moiety 'C20 H24 B10 O'
_chemical_formula_sum 'C20 H24 B10 O'
_chemical_formula_weight 388.49
_space_group_crystal_system triclinic
_space_group_IT_number 2
_space_group_name_Hall '-P 1'
_space_group_name_H-M_alt 'P -1'
_atom_sites_solution_hydrogens geom
_atom_sites_solution_primary dual
_audit_creation_date 2022-06-16
_audit_creation_method
;
Olex2 1.5
(compiled 2021.12.09 svn.r5202d8cf for OlexSys, GUI svn.r6439)
;
_audit_update_record
;
2024-11-29 deposited with the CCDC.	2025-01-23 downloaded from the CCDC.
;
_cell_angle_alpha 73.8170(10)
_cell_angle_beta 78.7680(10)
_cell_angle_gamma 78.1920(10)
_cell_formula_units_Z 4
_cell_length_a 10.5221(2)
_cell_length_b 12.1599(2)
_cell_length_c 18.0206(3)
_cell_measurement_reflns_used 9869
_cell_measurement_temperature 213.00
_cell_measurement_theta_max 54.889
_cell_measurement_theta_min 3.337
_cell_volume 2144.08(7)
_computing_cell_refinement 'SAINT v8.37A (Bruker, 2015)'
_computing_data_reduction 'SAINT v8.37A (Bruker, 2015)'
_computing_molecular_graphics 'Olex2 1.5 (Dolomanov et al., 2009)'
_computing_publication_material 'Olex2 1.5 (Dolomanov et al., 2009)'
_computing_structure_refinement 'SHELXL 2018/3 (Sheldrick, 2015)'
_computing_structure_solution 'SHELXT 2018/2 (Sheldrick, 2018)'
_diffrn_ambient_temperature 213.00
_diffrn_measured_fraction_theta_full 0.984
_diffrn_measured_fraction_theta_max 0.983
_diffrn_measurement_device_type 'Bruker D8 Venture'
_diffrn_measurement_method '\f and \w scans'
_diffrn_radiation_type GaK\a
_diffrn_radiation_wavelength 1.34139
_diffrn_reflns_av_R_equivalents 0.0802
_diffrn_reflns_av_unetI/netI 0.0762
_diffrn_reflns_Laue_measured_fraction_full 0.984
_diffrn_reflns_Laue_measured_fraction_max 0.983
_diffrn_reflns_limit_h_max 12
_diffrn_reflns_limit_h_min -12
_diffrn_reflns_limit_k_max 14
_diffrn_reflns_limit_k_min -14
_diffrn_reflns_limit_l_max 21
_diffrn_reflns_limit_l_min -21
_diffrn_reflns_number 27258
_diffrn_reflns_point_group_measured_fraction_full 0.984
_diffrn_reflns_point_group_measured_fraction_max 0.983
_diffrn_reflns_theta_full 53.594
_diffrn_reflns_theta_max 54.895
_diffrn_reflns_theta_min 3.335
_diffrn_source_current 2.86
_diffrn_source_power 0.1995708
_diffrn_source_voltage 69.78
_diffrn_standards_number 0
_exptl_absorpt_coefficient_mu 0.301
_exptl_absorpt_correction_T_max 0.7508
_exptl_absorpt_correction_T_min 0.2284
_exptl_absorpt_correction_type multi-scan
_exptl_absorpt_process_details
;
SADABS-2016/2 (Bruker,2016/2) was used for absorption correction.
wR2(int) was 0.1842 before and 0.1008 after correction.
The Ratio of minimum to maximum transmission is 0.3042.
The \l/2 correction factor is Not present.
;
_exptl_crystal_colour colourless
_exptl_crystal_colour_primary colourless
_exptl_crystal_density_diffrn 1.204
_exptl_crystal_description block
_exptl_crystal_F_000 808
_exptl_crystal_size_max 0.07
_exptl_crystal_size_mid 0.07
_exptl_crystal_size_min 0.05
_refine_diff_density_max 0.305
_refine_diff_density_min -0.362
_refine_diff_density_rms 0.060
_refine_ls_extinction_method none
_refine_ls_goodness_of_fit_ref 1.091
_refine_ls_hydrogen_treatment constr
_refine_ls_matrix_type full
_refine_ls_number_parameters 561
_refine_ls_number_reflns 8019
_refine_ls_number_restraints 0
_refine_ls_restrained_S_all 1.091
_refine_ls_R_factor_all 0.0915
_refine_ls_R_factor_gt 0.0728
_refine_ls_shift/su_max 0.007
_refine_ls_shift/su_mean 0.001
_refine_ls_structure_factor_coef Fsqd
_refine_ls_weighting_details 'w=1/[\s^2^(Fo^2^)+(0.1407P)^2^+0.0309P] where P=(Fo^2^+2Fc^2^)/3'
_refine_ls_weighting_scheme calc
_refine_ls_wR_factor_gt 0.1996
_refine_ls_wR_factor_ref 0.2188
_reflns_Friedel_coverage 0.000
_reflns_number_gt 6027
_reflns_number_total 8019
_reflns_threshold_expression 'I > 2\s(I)'
_cod_data_source_file d4sc08496a2.cif
_cod_data_source_block 2aa
_cod_database_code 1573766
_shelx_shelxl_version_number 2018/3
_shelx_space_group_comment
;
The symmetry employed for this shelxl refinement is uniquely defined
by the following loop, which should always be used as a source of
symmetry information in preference to the above space-group names.
They are only intended as comments.
;
_shelx_estimated_absorpt_t_max 0.985
_shelx_estimated_absorpt_t_min 0.979
_olex2_refinement_description
;
1. Fixed Uiso
 At 1.2 times of:
  All B(H) groups, All C(H) groups, All C(H,H) groups
 At 1.5 times of:
  All C(H,H,H) groups
2.a Secondary CH2 refined with riding coordinates:
 C14(H14A,H14B), C14A(H14C,H14D)
2.b Aromatic/amide H refined with riding coordinates:
 C6(H6), C7(H7), C8(H8), C10(H10), C11(H11), C16(H16), C17(H17), C18(H18),
 C19(H19), C20(H20), C6A(H6AA), C7A(H7AA), C8A(H8AA), C10A(H10B), C11A(H11B),
 C16A(H16A), C17A(H17A), C18A(H18A), C19A(H19A), C20A(H20A)
2.c Idealised Me refined as rotating group:
 C13(H13A,H13B,H13C), C13A(H13D,H13E,H13F)
2.d Boron cage BH refined with riding coordinates:
 B3(H3), B5(H5), B6(H6A), B7(H7A), B8(H8A), B9(H9), B10(H10A), B11(H11A),
 B12(H12), B3A(H3A), B5A(H5A), B6A(H6AB), B7A(H7AB), B8A(H8AB), B9A(H9A),
 B10A(H10C), B11A(H11C), B12A(H12A)
;
_olex2_submission_special_instructions 'No special instructions were received'

loop_
_space_group_symop_operation_xyz
'x, y, z'
'-x, -y, -z'

loop_
_atom_site_label
_atom_site_type_symbol
_atom_site_fract_x
_atom_site_fract_y
_atom_site_fract_z
_atom_site_U_iso_or_equiv
_atom_site_adp_type
_atom_site_occupancy
_atom_site_site_symmetry_order
_atom_site_calc_flag
_atom_site_refinement_flags_posn
_atom_site_refinement_flags_adp
_atom_site_refinement_flags_occupancy
_atom_site_disorder_assembly
_atom_site_disorder_group
O1 O 0.19618(15) 0.49345(13) 0.08619(8) 0.0465(4) Uani 1 1 d . . . . .
C1 C -0.02237(18) 0.48483(15) 0.22045(11) 0.0317(4) Uani 1 1 d . . . . .
C2 C 0.08368(18) 0.47296(15) 0.28086(11) 0.0313(4) Uani 1 1 d . . . . .
C3 C -0.0215(2) 0.55363(16) 0.13717(11) 0.0365(5) Uani 1 1 d . . . . .
C4 C -0.1506(2) 0.61266(16) 0.12700(13) 0.0424(5) Uani 1 1 d . . . . .
C5 C -0.2488(2) 0.59506(17) 0.19375(14) 0.0433(5) Uani 1 1 d . . . . .
C6 C -0.3759(2) 0.64825(19) 0.18597(17) 0.0554(6) Uani 1 1 d . . . . .
H6 H -0.442679 0.637791 0.229131 0.066 Uiso 1 1 calc R U . . .
C7 C -0.4052(3) 0.7188(2) 0.1125(2) 0.0693(8) Uani 1 1 d . . . . .
H7 H -0.492212 0.754703 0.107645 0.083 Uiso 1 1 calc R U . . .
C8 C -0.3116(3) 0.7362(2) 0.04877(18) 0.0692(8) Uani 1 1 d . . . . .
H8 H -0.334617 0.784752 0.001148 0.083 Uiso 1 1 calc R U . . .
C9 C -0.1797(3) 0.68218(18) 0.05322(14) 0.0541(6) Uani 1 1 d . . . . .
C10 C -0.0737(3) 0.6905(2) -0.00913(14) 0.0611(7) Uani 1 1 d . . . . .
H10 H -0.088640 0.738058 -0.058593 0.073 Uiso 1 1 calc R U . . .
C11 C 0.0489(3) 0.6318(2) 0.00064(12) 0.0545(7) Uani 1 1 d . . . . .
H11 H 0.116228 0.638981 -0.042347 0.065 Uiso 1 1 calc R U . . .
C12 C 0.0779(2) 0.55948(16) 0.07442(11) 0.0409(5) Uani 1 1 d . . . . .
C13 C 0.3066(3) 0.5134(2) 0.02688(15) 0.0674(8) Uani 1 1 d . . . . .
H13A H 0.291465 0.497136 -0.020148 0.101 Uiso 1 1 calc R U . . .
H13B H 0.384564 0.462897 0.044759 0.101 Uiso 1 1 calc R U . . .
H13C H 0.318666 0.593651 0.015709 0.101 Uiso 1 1 calc R U . . .
C14 C 0.21395(19) 0.51768(17) 0.24537(11) 0.0364(5) Uani 1 1 d . . . . .
H14A H 0.276187 0.455921 0.226662 0.044 Uiso 1 1 calc R U . . .
H14B H 0.198922 0.582848 0.199951 0.044 Uiso 1 1 calc R U . . .
C15 C 0.27575(18) 0.55682(16) 0.30026(11) 0.0337(4) Uani 1 1 d . . . . .
C16 C 0.2524(2) 0.67272(17) 0.30219(13) 0.0439(5) Uani 1 1 d . . . . .
H16 H 0.196406 0.726537 0.269557 0.053 Uiso 1 1 calc R U . . .
C17 C 0.3099(2) 0.7098(2) 0.35110(16) 0.0570(7) Uani 1 1 d . . . . .
H17 H 0.292977 0.788522 0.351742 0.068 Uiso 1 1 calc R U . . .
C18 C 0.3920(3) 0.6324(2) 0.39901(17) 0.0639(7) Uani 1 1 d . . . . .
H18 H 0.430856 0.657911 0.432626 0.077 Uiso 1 1 calc R U . . .
C19 C 0.4174(3) 0.5169(2) 0.39772(16) 0.0624(7) Uani 1 1 d . . . . .
H19 H 0.473378 0.463574 0.430561 0.075 Uiso 1 1 calc R U . . .
C20 C 0.3604(2) 0.47985(19) 0.34817(14) 0.0476(6) Uani 1 1 d . . . . .
H20 H 0.379211 0.401385 0.346863 0.057 Uiso 1 1 calc R U . . .
B3 B -0.0558(2) 0.57375(19) 0.28458(13) 0.0350(5) Uani 1 1 d . . . . .
H3 H -0.054661 0.668634 0.266931 0.042 Uiso 1 1 calc R U . . .
B4 B -0.1823(2) 0.51240(19) 0.26445(14) 0.0378(5) Uani 1 1 d . . . . .
B5 B -0.1084(2) 0.37212(18) 0.24854(14) 0.0371(5) Uani 1 1 d . . . . .
H5 H -0.143516 0.334820 0.208063 0.045 Uiso 1 1 calc R U . . .
B6 B 0.0603(2) 0.35076(17) 0.25597(13) 0.0330(5) Uani 1 1 d . . . . .
H6A H 0.135886 0.300968 0.220318 0.040 Uiso 1 1 calc R U . . .
B7 B 0.0727(2) 0.34891(19) 0.35310(13) 0.0368(5) Uani 1 1 d . . . . .
H7A H 0.157502 0.296017 0.381520 0.044 Uiso 1 1 calc R U . . .
B8 B 0.0002(2) 0.4862(2) 0.37131(13) 0.0384(6) Uani 1 1 d . . . . .
H8A H 0.036772 0.522486 0.411738 0.046 Uiso 1 1 calc R U . . .
B9 B -0.1697(2) 0.5102(2) 0.36199(14) 0.0418(6) Uani 1 1 d . . . . .
H9 H -0.244720 0.562700 0.396089 0.050 Uiso 1 1 calc R U . . .
B10 B -0.2019(2) 0.3847(2) 0.33988(15) 0.0428(6) Uani 1 1 d . . . . .
H10A H -0.298742 0.355116 0.359932 0.051 Uiso 1 1 calc R U . . .
B11 B -0.0523(2) 0.28524(19) 0.33492(14) 0.0395(6) Uani 1 1 d . . . . .
H11A H -0.050834 0.189993 0.352260 0.047 Uiso 1 1 calc R U . . .
B12 B -0.0897(2) 0.3685(2) 0.40560(14) 0.0425(6) Uani 1 1 d . . . . .
H12 H -0.112694 0.327553 0.468880 0.051 Uiso 1 1 calc R U . . .
O1A O 0.78750(15) -0.10049(13) 0.39081(8) 0.0488(4) Uani 1 1 d . . . . .
C1A C 0.59720(18) 0.03172(14) 0.27839(10) 0.0289(4) Uani 1 1 d . . . . .
C2A C 0.70676(18) 0.00088(15) 0.20318(10) 0.0298(4) Uani 1 1 d . . . . .
C3A C 0.57227(19) -0.04117(14) 0.36050(10) 0.0312(4) Uani 1 1 d . . . . .
C4A C 0.4345(2) -0.03455(15) 0.38323(10) 0.0339(5) Uani 1 1 d . . . . .
C5A C 0.35425(19) 0.03458(15) 0.32709(11) 0.0331(5) Uani 1 1 d . . . . .
C6A C 0.2197(2) 0.04495(16) 0.34772(12) 0.0404(5) Uani 1 1 d . . . . .
H6AA H 0.164351 0.091024 0.311784 0.048 Uiso 1 1 calc R U . . .
C7A C 0.1650(2) -0.01398(18) 0.42321(13) 0.0494(6) Uani 1 1 d . . . . .
H7AA H 0.073234 -0.006962 0.436455 0.059 Uiso 1 1 calc R U . . .
C8A C 0.2427(2) -0.08067(18) 0.47702(12) 0.0485(6) Uani 1 1 d . . . . .
H8AA H 0.204115 -0.118662 0.526659 0.058 Uiso 1 1 calc R U . . .
C9A C 0.3808(2) -0.09288(16) 0.45854(11) 0.0407(5) Uani 1 1 d . . . . .
C10A C 0.4706(3) -0.15776(18) 0.50973(11) 0.0490(6) Uani 1 1 d . . . . .
H10B H 0.438305 -0.199436 0.559851 0.059 Uiso 1 1 calc R U . . .
C11A C 0.6025(3) -0.16162(19) 0.48849(12) 0.0492(6) Uani 1 1 d . . . . .
H11B H 0.659119 -0.204620 0.524519 0.059 Uiso 1 1 calc R U . . .
C12A C 0.6564(2) -0.10182(17) 0.41282(12) 0.0393(5) Uani 1 1 d . . . . .
C13A C 0.8777(3) -0.1843(2) 0.43651(16) 0.0618(7) Uani 1 1 d . . . . .
H13D H 0.965915 -0.184563 0.407827 0.093 Uiso 1 1 calc R U . . .
H13E H 0.853665 -0.260633 0.447219 0.093 Uiso 1 1 calc R U . . .
H13F H 0.874636 -0.164265 0.485384 0.093 Uiso 1 1 calc R U . . .
C14A C 0.81002(18) -0.10922(15) 0.21736(12) 0.0349(5) Uani 1 1 d . . . . .
H14C H 0.809305 -0.139830 0.273803 0.042 Uiso 1 1 calc R U . . .
H14D H 0.784408 -0.167752 0.197727 0.042 Uiso 1 1 calc R U . . .
C15A C 0.94756(19) -0.09266(15) 0.17996(11) 0.0335(4) Uani 1 1 d . . . . .
C16A C 1.0275(2) -0.04994(19) 0.21388(12) 0.0418(5) Uani 1 1 d . . . . .
H16A H 0.995377 -0.030513 0.261822 0.050 Uiso 1 1 calc R U . . .
C17A C 1.1548(2) -0.0352(2) 0.17824(14) 0.0492(6) Uani 1 1 d . . . . .
H17A H 1.207598 -0.004905 0.201649 0.059 Uiso 1 1 calc R U . . .
C18A C 1.2032(2) -0.0651(2) 0.10836(14) 0.0539(6) Uani 1 1 d . . . . .
H18A H 1.288762 -0.054806 0.083715 0.065 Uiso 1 1 calc R U . . .
C19A C 1.1255(2) -0.1100(2) 0.07526(14) 0.0571(7) Uani 1 1 d . . . . .
H19A H 1.159027 -0.132468 0.028471 0.068 Uiso 1 1 calc R U . . .
C20A C 0.9981(2) -0.1225(2) 0.10993(13) 0.0465(5) Uani 1 1 d . . . . .
H20A H 0.945272 -0.151476 0.085744 0.056 Uiso 1 1 calc R U . . .
B3A B 0.5496(2) -0.02510(17) 0.21217(11) 0.0284(5) Uani 1 1 d . . . . .
H3A H 0.523948 -0.113407 0.225715 0.034 Uiso 1 1 calc R U . . .
B4A B 0.4452(2) 0.08714(17) 0.25099(12) 0.0307(5) Uani 1 1 d . . . . .
B5A B 0.5481(2) 0.17787(17) 0.26443(12) 0.0332(5) Uani 1 1 d . . . . .
H5A H 0.519891 0.223942 0.311852 0.040 Uiso 1 1 calc R U . . .
B6A B 0.7146(2) 0.11849(17) 0.23813(12) 0.0325(5) Uani 1 1 d . . . . .
H6AB H 0.794995 0.123290 0.268326 0.039 Uiso 1 1 calc R U . . .
B7A B 0.7365(2) 0.12691(18) 0.13663(12) 0.0330(5) Uani 1 1 d . . . . .
H7AB H 0.832628 0.139153 0.099739 0.040 Uiso 1 1 calc R U . . .
B8A B 0.6344(2) 0.03793(18) 0.12075(12) 0.0327(5) Uani 1 1 d . . . . .
H8AB H 0.663992 -0.007902 0.073222 0.039 Uiso 1 1 calc R U . . .
B9A B 0.4677(2) 0.09441(18) 0.14904(12) 0.0339(5) Uani 1 1 d . . . . .
H9A H 0.387302 0.085827 0.120264 0.041 Uiso 1 1 calc R U . . .
B10A B 0.4659(2) 0.22127(18) 0.18163(13) 0.0350(5) Uani 1 1 d . . . . .
H10C H 0.384228 0.295572 0.174012 0.042 Uiso 1 1 calc R U . . .
B11A B 0.6334(2) 0.24068(18) 0.17361(13) 0.0351(5) Uani 1 1 d . . . . .
H11C H 0.661256 0.328091 0.160478 0.042 Uiso 1 1 calc R U . . .
B12A B 0.5835(2) 0.18971(18) 0.10159(12) 0.0339(5) Uani 1 1 d . . . . .
H12A H 0.578679 0.244159 0.041178 0.041 Uiso 1 1 calc R U . . .

loop_
_atom_site_aniso_label
_atom_site_aniso_U_11
_atom_site_aniso_U_22
_atom_site_aniso_U_33
_atom_site_aniso_U_23
_atom_site_aniso_U_13
_atom_site_aniso_U_12
O1 0.0623(10) 0.0453(8) 0.0277(7) 0.0007(6) 0.0027(7) -0.0215(7)
C1 0.0415(10) 0.0236(9) 0.0278(10) 0.0032(7) -0.0098(8) -0.0091(8)
C2 0.0378(10) 0.0275(9) 0.0262(9) 0.0005(7) -0.0071(8) -0.0078(8)
C3 0.0554(12) 0.0279(9) 0.0276(10) 0.0033(8) -0.0127(9) -0.0173(9)
C4 0.0650(14) 0.0259(9) 0.0386(12) 0.0040(8) -0.0244(10) -0.0132(9)
C5 0.0509(12) 0.0269(9) 0.0532(13) 0.0009(9) -0.0246(10) -0.0078(9)
C6 0.0579(14) 0.0362(11) 0.0751(17) -0.0076(11) -0.0341(13) 0.0001(10)
C7 0.0788(19) 0.0427(13) 0.091(2) -0.0070(14) -0.0550(18) 0.0062(13)
C8 0.105(2) 0.0389(13) 0.0682(18) 0.0056(12) -0.0583(18) -0.0056(14)
C9 0.0925(19) 0.0312(11) 0.0456(13) 0.0044(10) -0.0392(13) -0.0171(11)
C10 0.116(2) 0.0397(12) 0.0323(12) 0.0082(10) -0.0319(14) -0.0257(14)
C11 0.101(2) 0.0414(12) 0.0245(11) 0.0031(9) -0.0130(12) -0.0306(13)
C12 0.0705(15) 0.0299(10) 0.0255(10) 0.0010(8) -0.0089(10) -0.0245(10)
C13 0.0865(19) 0.0576(15) 0.0477(14) -0.0013(12) 0.0214(14) -0.0341(14)
C14 0.0452(11) 0.0347(10) 0.0293(10) -0.0033(8) -0.0039(9) -0.0143(8)
C15 0.0352(10) 0.0311(9) 0.0342(10) -0.0062(8) -0.0031(8) -0.0085(8)
C16 0.0501(12) 0.0305(10) 0.0505(13) -0.0073(9) -0.0138(10) -0.0027(9)
C17 0.0659(16) 0.0449(13) 0.0704(17) -0.0290(12) -0.0141(13) -0.0073(11)
C18 0.0726(17) 0.0676(17) 0.0683(17) -0.0334(14) -0.0272(14) -0.0098(13)
C19 0.0723(17) 0.0582(15) 0.0624(16) -0.0108(13) -0.0369(14) -0.0035(13)
C20 0.0533(13) 0.0364(11) 0.0529(13) -0.0076(10) -0.0181(11) -0.0016(10)
B3 0.0418(12) 0.0287(10) 0.0312(11) -0.0013(9) -0.0083(9) -0.0038(9)
B4 0.0385(12) 0.0291(10) 0.0416(13) 0.0022(10) -0.0099(10) -0.0074(9)
B5 0.0428(12) 0.0262(10) 0.0396(12) 0.0043(9) -0.0094(10) -0.0135(9)
B6 0.0395(12) 0.0237(9) 0.0309(11) 0.0025(8) -0.0047(9) -0.0075(8)
B7 0.0406(12) 0.0325(11) 0.0277(11) 0.0093(9) -0.0056(9) -0.0069(9)
B8 0.0452(13) 0.0376(12) 0.0251(11) 0.0002(9) -0.0012(10) -0.0050(10)
B9 0.0449(13) 0.0363(12) 0.0352(12) 0.0006(10) -0.0011(10) -0.0041(10)
B10 0.0393(12) 0.0336(12) 0.0450(14) 0.0052(10) -0.0022(11) -0.0073(10)
B11 0.0399(12) 0.0287(10) 0.0389(13) 0.0093(9) -0.0016(10) -0.0092(9)
B12 0.0453(13) 0.0408(12) 0.0308(12) 0.0080(10) -0.0032(10) -0.0087(10)
O1A 0.0594(10) 0.0458(9) 0.0372(8) 0.0106(7) -0.0244(7) -0.0120(7)
C1A 0.0422(10) 0.0222(8) 0.0202(9) -0.0009(7) -0.0040(8) -0.0068(7)
C2A 0.0384(10) 0.0257(9) 0.0230(9) -0.0004(7) -0.0015(8) -0.0108(7)
C3A 0.0513(11) 0.0210(8) 0.0200(9) 0.0011(7) -0.0062(8) -0.0104(8)
C4A 0.0576(12) 0.0224(8) 0.0206(9) -0.0023(7) -0.0012(8) -0.0125(8)
C5A 0.0446(11) 0.0234(8) 0.0263(9) -0.0017(7) 0.0031(8) -0.0084(8)
C6A 0.0495(12) 0.0271(9) 0.0384(11) -0.0050(8) 0.0055(9) -0.0079(8)
C7A 0.0591(14) 0.0351(11) 0.0462(13) -0.0094(10) 0.0165(11) -0.0137(10)
C8A 0.0765(16) 0.0349(11) 0.0291(11) -0.0067(9) 0.0180(11) -0.0241(11)
C9A 0.0727(15) 0.0257(9) 0.0212(9) -0.0015(8) 0.0052(10) -0.0195(9)
C10A 0.0931(18) 0.0360(11) 0.0177(9) 0.0043(8) -0.0047(11) -0.0286(11)
C11A 0.0840(17) 0.0384(11) 0.0253(10) 0.0081(9) -0.0189(11) -0.0217(11)
C12A 0.0629(14) 0.0286(9) 0.0278(10) 0.0014(8) -0.0156(9) -0.0139(9)
C13A 0.0776(18) 0.0503(14) 0.0548(15) 0.0069(12) -0.0383(14) -0.0048(12)
C14A 0.0388(10) 0.0256(9) 0.0354(10) -0.0001(8) -0.0023(8) -0.0077(8)
C15A 0.0403(10) 0.0254(9) 0.0303(10) 0.0006(8) -0.0049(8) -0.0059(8)
C16A 0.0436(11) 0.0504(12) 0.0311(10) -0.0072(9) -0.0033(9) -0.0131(9)
C17A 0.0457(12) 0.0602(14) 0.0460(13) -0.0115(11) -0.0068(10) -0.0202(10)
C18A 0.0482(13) 0.0665(15) 0.0455(13) -0.0119(12) 0.0062(11) -0.0213(12)
C19A 0.0596(15) 0.0748(17) 0.0417(13) -0.0239(12) 0.0105(11) -0.0258(13)
C20A 0.0544(13) 0.0506(12) 0.0405(12) -0.0186(10) -0.0014(10) -0.0173(10)
B3A 0.0380(11) 0.0264(10) 0.0190(9) 0.0003(8) -0.0014(8) -0.0120(8)
B4A 0.0406(12) 0.0236(9) 0.0241(10) 0.0017(8) -0.0037(9) -0.0081(8)
B5A 0.0521(13) 0.0213(9) 0.0229(10) 0.0021(8) -0.0066(9) -0.0080(9)
B6A 0.0452(12) 0.0266(10) 0.0261(10) 0.0022(8) -0.0097(9) -0.0141(9)
B7A 0.0412(12) 0.0299(10) 0.0246(10) 0.0047(8) -0.0028(9) -0.0156(9)
B8A 0.0452(12) 0.0335(11) 0.0182(10) 0.0012(8) -0.0006(9) -0.0184(9)
B9A 0.0425(12) 0.0325(11) 0.0238(10) 0.0054(9) -0.0063(9) -0.0150(9)
B10A 0.0443(13) 0.0273(10) 0.0268(11) 0.0060(9) -0.0049(9) -0.0086(9)
B11A 0.0479(13) 0.0272(10) 0.0264(11) 0.0055(9) -0.0059(10) -0.0137(9)
B12A 0.0414(12) 0.0324(11) 0.0230(10) 0.0060(9) -0.0031(9) -0.0141(9)

loop_
_atom_type_symbol
_atom_type_description
_atom_type_scat_dispersion_real
_atom_type_scat_dispersion_imag
_atom_type_scat_source
C C 0.0137 0.0067 'International Tables Vol C Tables 4.2.6.8 and 6.1.1.4'
H H 0.0000 0.0000 'International Tables Vol C Tables 4.2.6.8 and 6.1.1.4'
B B 0.0070 0.0029 'International Tables Vol C Tables 4.2.6.8 and 6.1.1.4'
O O 0.0389 0.0241 'International Tables Vol C Tables 4.2.6.8 and 6.1.1.4'

loop_
_geom_angle_atom_site_label_1
_geom_angle_atom_site_label_2
_geom_angle_atom_site_label_3
_geom_angle
_geom_angle_site_symmetry_1
_geom_angle_site_symmetry_3
_geom_angle_publ_flag
C12 O1 C13 118.98(18) . . ?
C2 C1 B3 60.44(12) . . ?
C2 C1 B4 111.50(15) . . ?
C2 C1 B5 112.09(14) . . ?
C2 C1 B6 62.41(12) . . ?
C3 C1 C2 128.77(16) . . ?
C3 C1 B3 111.86(15) . . ?
C3 C1 B4 105.12(15) . . ?
C3 C1 B5 115.90(17) . . ?
C3 C1 B6 128.74(16) . . ?
B4 C1 B3 62.35(13) . . ?
B5 C1 B3 114.13(15) . . ?
B5 C1 B4 63.39(12) . . ?
B6 C1 B3 114.04(15) . . ?
B6 C1 B4 115.48(14) . . ?
B6 C1 B5 62.65(12) . . ?
C1 C2 B3 61.83(12) . . ?
C1 C2 B6 59.71(11) . . ?
C1 C2 B7 108.79(15) . . ?
C1 C2 B8 110.03(15) . . ?
C14 C2 C1 117.54(15) . . ?
C14 C2 B3 117.55(15) . . ?
C14 C2 B6 116.55(15) . . ?
C14 C2 B7 122.90(16) . . ?
C14 C2 B8 123.14(17) . . ?
B3 C2 B6 112.94(16) . . ?
B3 C2 B8 61.55(12) . . ?
B7 C2 B3 112.69(15) . . ?
B7 C2 B6 61.97(12) . . ?
B7 C2 B8 62.43(12) . . ?
B8 C2 B6 113.33(15) . . ?
C4 C3 C1 108.78(17) . . ?
C12 C3 C1 130.50(19) . . ?
C12 C3 C4 120.57(19) . . ?
C3 C4 C5 116.67(18) . . ?
C9 C4 C3 121.2(2) . . ?
C9 C4 C5 122.1(2) . . ?
C4 C5 B4 108.29(18) . . ?
C6 C5 C4 118.6(2) . . ?
C6 C5 B4 133.1(2) . . ?
C5 C6 H6 120.3 . . ?
C5 C6 C7 119.5(3) . . ?
C7 C6 H6 120.3 . . ?
C6 C7 H7 118.9 . . ?
C8 C7 C6 122.1(3) . . ?
C8 C7 H7 118.9 . . ?
C7 C8 H8 119.6 . . ?
C7 C8 C9 120.8(2) . . ?
C9 C8 H8 119.6 . . ?
C4 C9 C10 116.6(2) . . ?
C8 C9 C4 117.0(2) . . ?
C8 C9 C10 126.4(2) . . ?
C9 C10 H10 119.1 . . ?
C11 C10 C9 121.8(2) . . ?
C11 C10 H10 119.1 . . ?
C10 C11 H11 119.2 . . ?
C10 C11 C12 121.7(2) . . ?
C12 C11 H11 119.2 . . ?
O1 C12 C3 117.99(18) . . ?
O1 C12 C11 124.0(2) . . ?
C3 C12 C11 118.0(2) . . ?
O1 C13 H13A 109.5 . . ?
O1 C13 H13B 109.5 . . ?
O1 C13 H13C 109.5 . . ?
H13A C13 H13B 109.5 . . ?
H13A C13 H13C 109.5 . . ?
H13B C13 H13C 109.5 . . ?
C2 C14 H14A 108.6 . . ?
C2 C14 H14B 108.5 . . ?
H14A C14 H14B 107.5 . . ?
C15 C14 C2 114.87(15) . . ?
C15 C14 H14A 108.5 . . ?
C15 C14 H14B 108.5 . . ?
C16 C15 C14 120.41(18) . . ?
C20 C15 C14 121.39(18) . . ?
C20 C15 C16 118.2(2) . . ?
C15 C16 H16 119.5 . . ?
C17 C16 C15 120.9(2) . . ?
C17 C16 H16 119.5 . . ?
C16 C17 H17 119.9 . . ?
C18 C17 C16 120.3(2) . . ?
C18 C17 H17 119.9 . . ?
C17 C18 H18 120.1 . . ?
C17 C18 C19 119.8(2) . . ?
C19 C18 H18 120.1 . . ?
C18 C19 H19 120.0 . . ?
C20 C19 C18 119.9(2) . . ?
C20 C19 H19 120.0 . . ?
C15 C20 H20 119.6 . . ?
C19 C20 C15 120.9(2) . . ?
C19 C20 H20 119.6 . . ?
C1 B3 H3 124.7 . . ?
C1 B3 B4 58.50(12) . . ?
C1 B3 B8 105.34(14) . . ?
C1 B3 B9 105.06(16) . . ?
C2 B3 C1 57.74(11) . . ?
C2 B3 H3 123.0 . . ?
C2 B3 B4 106.16(15) . . ?
C2 B3 B8 59.66(12) . . ?
C2 B3 B9 107.03(15) . . ?
B4 B3 H3 121.8 . . ?
B8 B3 H3 121.4 . . ?
B8 B3 B4 108.90(16) . . ?
B8 B3 B9 60.87(13) . . ?
B9 B3 H3 122.1 . . ?
B9 B3 B4 60.17(14) . . ?
C1 B4 B3 59.15(12) . . ?
C1 B4 B5 57.73(11) . . ?
C1 B4 B9 104.76(16) . . ?
C1 B4 B10 103.85(14) . . ?
C5 B4 C1 101.12(16) . . ?
C5 B4 B3 111.25(17) . . ?
C5 B4 B5 113.28(19) . . ?
C5 B4 B9 138.60(18) . . ?
C5 B4 B10 141.1(2) . . ?
B3 B4 B5 106.95(15) . . ?
B9 B4 B3 59.13(13) . . ?
B9 B4 B5 107.81(16) . . ?
B10 B4 B3 107.05(17) . . ?
B10 B4 B5 59.54(13) . . ?
B10 B4 B9 60.50(14) . . ?
C1 B5 B4 58.89(12) . . ?
C1 B5 H5 124.9 . . ?
C1 B5 B6 58.53(12) . . ?
C1 B5 B10 104.72(17) . . ?
C1 B5 B11 104.98(17) . . ?
B4 B5 H5 121.6 . . ?
B6 B5 B4 108.37(16) . . ?
B6 B5 H5 120.9 . . ?
B6 B5 B10 109.15(18) . . ?
B10 B5 B4 59.50(13) . . ?
B10 B5 H5 122.0 . . ?
B11 B5 B4 108.24(17) . . ?
B11 B5 H5 121.9 . . ?
B11 B5 B6 60.66(13) . . ?
B11 B5 B10 60.69(13) . . ?
C1 B6 C2 57.89(11) . . ?
C1 B6 B5 58.82(12) . . ?
C1 B6 H6A 124.6 . . ?
C1 B6 B7 104.16(15) . . ?
C1 B6 B11 104.14(14) . . ?
C2 B6 B5 105.48(15) . . ?
C2 B6 H6A 124.1 . . ?
C2 B6 B7 57.95(12) . . ?
C2 B6 B11 104.64(15) . . ?
B5 B6 H6A 122.1 . . ?
B5 B6 B7 107.39(15) . . ?
B5 B6 B11 59.29(12) . . ?
B7 B6 H6A 122.7 . . ?
B7 B6 B11 60.08(13) . . ?
B11 B6 H6A 123.4 . . ?
C2 B7 B6 60.08(11) . . ?
C2 B7 H7A 123.4 . . ?
C2 B7 B8 59.45(12) . . ?
C2 B7 B11 106.27(16) . . ?
C2 B7 B12 105.74(15) . . ?
B6 B7 H7A 120.7 . . ?
B6 B7 B8 109.37(15) . . ?
B6 B7 B11 60.07(13) . . ?
B6 B7 B12 108.27(17) . . ?
B8 B7 H7A 121.1 . . ?
B8 B7 B12 59.76(13) . . ?
B11 B7 H7A 122.2 . . ?
B11 B7 B8 108.13(16) . . ?
B11 B7 B12 59.80(14) . . ?
B12 B7 H7A 122.5 . . ?
C2 B8 B3 58.79(11) . . ?
C2 B8 B7 58.12(11) . . ?
C2 B8 H8A 124.4 . . ?
C2 B8 B9 105.40(17) . . ?
C2 B8 B12 105.21(17) . . ?
B3 B8 B7 106.93(16) . . ?
B3 B8 H8A 122.2 . . ?
B3 B8 B9 59.62(13) . . ?
B3 B8 B12 107.54(18) . . ?
B7 B8 H8A 121.8 . . ?
B7 B8 B9 108.36(18) . . ?
B9 B8 H8A 121.9 . . ?
B12 B8 B7 60.41(13) . . ?
B12 B8 H8A 122.0 . . ?
B12 B8 B9 60.37(13) . . ?
B3 B9 B4 60.70(13) . . ?
B3 B9 B8 59.51(12) . . ?
B3 B9 H9 122.0 . . ?
B3 B9 B10 107.54(16) . . ?
B3 B9 B12 106.86(15) . . ?
B4 B9 B8 108.24(15) . . ?
B4 B9 H9 121.5 . . ?
B4 B9 B10 59.55(14) . . ?
B4 B9 B12 107.26(17) . . ?
B8 B9 H9 121.9 . . ?
B8 B9 B10 107.38(16) . . ?
B8 B9 B12 59.62(13) . . ?
B10 B9 H9 122.2 . . ?
B12 B9 H9 122.5 . . ?
B12 B9 B10 59.48(14) . . ?
B4 B10 B5 60.96(13) . . ?
B4 B10 B9 59.95(14) . . ?
B4 B10 H10A 121.3 . . ?
B4 B10 B11 108.12(16) . . ?
B4 B10 B12 108.19(18) . . ?
B5 B10 B9 108.51(16) . . ?
B5 B10 H10A 121.8 . . ?
B5 B10 B11 59.07(13) . . ?
B5 B10 B12 107.45(16) . . ?
B9 B10 H10A 121.4 . . ?
B11 B10 B9 108.17(18) . . ?
B11 B10 H10A 122.0 . . ?
B12 B10 B9 60.25(14) . . ?
B12 B10 H10A 121.8 . . ?
B12 B10 B11 59.95(14) . . ?
B5 B11 B6 60.05(12) . . ?
B5 B11 B7 107.81(15) . . ?
B5 B11 B10 60.24(13) . . ?
B5 B11 H11A 121.7 . . ?
B5 B11 B12 108.31(16) . . ?
B6 B11 B7 59.85(12) . . ?
B6 B11 B10 108.30(15) . . ?
B6 B11 H11A 121.5 . . ?
B6 B11 B12 108.56(16) . . ?
B7 B11 B10 107.95(17) . . ?
B7 B11 H11A 121.8 . . ?
B10 B11 H11A 121.7 . . ?
B12 B11 B7 60.40(14) . . ?
B12 B11 B10 59.86(14) . . ?
B12 B11 H11A 121.4 . . ?
B7 B12 B9 107.62(15) . . ?
B7 B12 H12 122.2 . . ?
B8 B12 B7 59.83(12) . . ?
B8 B12 B9 60.02(14) . . ?
B8 B12 B11 108.18(16) . . ?
B8 B12 H12 121.6 . . ?
B9 B12 H12 121.6 . . ?
B10 B12 B7 107.73(17) . . ?
B10 B12 B8 108.32(17) . . ?
B10 B12 B9 60.26(14) . . ?
B10 B12 B11 60.19(14) . . ?
B10 B12 H12 121.5 . . ?
B11 B12 B7 59.80(14) . . ?
B11 B12 B9 108.37(17) . . ?
B11 B12 H12 121.5 . . ?
C12A O1A C13A 118.99(18) . . ?
C2A C1A B3A 60.52(11) . . ?
C2A C1A B4A 111.18(14) . . ?
C2A C1A B5A 111.07(13) . . ?
C2A C1A B6A 61.78(11) . . ?
C3A C1A C2A 128.99(14) . . ?
C3A C1A B3A 111.88(14) . . ?
C3A C1A B4A 105.56(14) . . ?
C3A C1A B5A 116.75(14) . . ?
C3A C1A B6A 128.70(17) . . ?
B4A C1A B3A 62.38(12) . . ?
B5A C1A B3A 113.48(14) . . ?
B5A C1A B4A 62.91(12) . . ?
B5A C1A B6A 62.77(12) . . ?
B6A C1A B3A 113.80(14) . . ?
B6A C1A B4A 115.37(14) . . ?
C1A C2A B3A 61.29(11) . . ?
C1A C2A B6A 60.11(11) . . ?
C1A C2A B7A 109.28(13) . . ?
C1A C2A B8A 110.13(14) . . ?
C14A C2A C1A 119.28(14) . . ?
C14A C2A B3A 114.21(15) . . ?
C14A C2A B6A 120.73(17) . . ?
C14A C2A B7A 123.46(15) . . ?
C14A C2A B8A 118.88(15) . . ?
B3A C2A B6A 113.04(14) . . ?
B7A C2A B3A 113.43(14) . . ?
B7A C2A B6A 62.04(12) . . ?
B7A C2A B8A 62.92(12) . . ?
B8A C2A B3A 61.93(11) . . ?
B8A C2A B6A 113.85(14) . . ?
C4A C3A C1A 108.22(16) . . ?
C12A C3A C1A 131.41(18) . . ?
C12A C3A C4A 120.25(17) . . ?
C5A C4A C3A 116.73(16) . . ?
C9A C4A C3A 121.26(19) . . ?
C9A C4A C5A 122.0(2) . . ?
C4A C5A B4A 108.53(16) . . ?
C6A C5A C4A 118.33(17) . . ?
C6A C5A B4A 133.13(18) . . ?
C5A C6A H6AA 120.0 . . ?
C5A C6A C7A 120.0(2) . . ?
C7A C6A H6AA 120.0 . . ?
C6A C7A H7AA 119.3 . . ?
C8A C7A C6A 121.4(2) . . ?
C8A C7A H7AA 119.3 . . ?
C7A C8A H8AA 119.8 . . ?
C7A C8A C9A 120.42(18) . . ?
C9A C8A H8AA 119.8 . . ?
C4A C9A C8A 117.8(2) . . ?
C4A C9A C10A 116.8(2) . . ?
C8A C9A C10A 125.34(18) . . ?
C9A C10A H10B 119.1 . . ?
C11A C10A C9A 121.81(19) . . ?
C11A C10A H10B 119.1 . . ?
C10A C11A H11B 119.4 . . ?
C10A C11A C12A 121.3(2) . . ?
C12A C11A H11B 119.4 . . ?
O1A C12A C3A 118.82(18) . . ?
O1A C12A C11A 122.7(2) . . ?
C3A C12A C11A 118.5(2) . . ?
O1A C13A H13D 109.5 . . ?
O1A C13A H13E 109.5 . . ?
O1A C13A H13F 109.5 . . ?
H13D C13A H13E 109.5 . . ?
H13D C13A H13F 109.5 . . ?
H13E C13A H13F 109.5 . . ?
C2A C14A H14C 108.5 . . ?
C2A C14A H14D 108.5 . . ?
H14C C14A H14D 107.5 . . ?
C15A C14A C2A 114.99(15) . . ?
C15A C14A H14C 108.5 . . ?
C15A C14A H14D 108.5 . . ?
C16A C15A C14A 121.94(17) . . ?
C16A C15A C20A 118.27(19) . . ?
C20A C15A C14A 119.8(2) . . ?
C15A C16A H16A 119.5 . . ?
C15A C16A C17A 121.08(19) . . ?
C17A C16A H16A 119.5 . . ?
C16A C17A H17A 120.1 . . ?
C18A C17A C16A 119.7(2) . . ?
C18A C17A H17A 120.1 . . ?
C17A C18A H18A 120.3 . . ?
C19A C18A C17A 119.5(2) . . ?
C19A C18A H18A 120.3 . . ?
C18A C19A H19A 119.6 . . ?
C18A C19A C20A 120.7(2) . . ?
C20A C19A H19A 119.6 . . ?
C15A C20A H20A 119.7 . . ?
C19A C20A C15A 120.7(2) . . ?
C19A C20A H20A 119.7 . . ?
C1A B3A H3A 124.4 . . ?
C1A B3A B4A 58.41(11) . . ?
C1A B3A B8A 105.24(14) . . ?
C1A B3A B9A 105.36(14) . . ?
C2A B3A C1A 58.19(11) . . ?
C2A B3A H3A 123.4 . . ?
C2A B3A B4A 106.09(15) . . ?
C2A B3A B8A 58.82(12) . . ?
C2A B3A B9A 106.37(14) . . ?
B4A B3A H3A 121.7 . . ?
B8A B3A H3A 121.8 . . ?
B8A B3A B4A 108.82(14) . . ?
B9A B3A H3A 122.1 . . ?
B9A B3A B4A 60.53(12) . . ?
B9A B3A B8A 60.68(12) . . ?
C1A B4A B3A 59.22(11) . . ?
C1A B4A B5A 58.37(11) . . ?
C1A B4A B9A 104.87(14) . . ?
C1A B4A B10A 104.70(15) . . ?
C5A B4A C1A 100.95(14) . . ?
C5A B4A B3A 110.71(14) . . ?
C5A B4A B5A 114.13(16) . . ?
C5A B4A B9A 138.14(18) . . ?
C5A B4A B10A 141.19(16) . . ?
B3A B4A B5A 107.27(15) . . ?
B3A B4A B9A 59.10(11) . . ?
B9A B4A B5A 107.42(14) . . ?
B10A B4A B3A 107.36(14) . . ?
B10A B4A B5A 59.49(12) . . ?
B10A B4A B9A 60.35(12) . . ?
C1A B5A B4A 58.72(11) . . ?
C1A B5A H5A 124.7 . . ?
C1A B5A B6A 58.69(11) . . ?
C1A B5A B10A 105.49(15) . . ?
C1A B5A B11A 105.63(14) . . ?
B4A B5A H5A 121.3 . . ?
B6A B5A B4A 108.52(14) . . ?
B6A B5A H5A 120.8 . . ?
B10A B5A B4A 60.14(12) . . ?
B10A B5A H5A 121.3 . . ?
B10A B5A B6A 109.90(15) . . ?
B11A B5A B4A 109.29(15) . . ?
B11A B5A H5A 121.2 . . ?
B11A B5A B6A 60.75(12) . . ?
B11A B5A B10A 61.39(12) . . ?
C1A B6A C2A 58.12(11) . . ?
C1A B6A B5A 58.55(11) . . ?
C1A B6A H6AB 124.3 . . ?
C1A B6A B7A 104.58(16) . . ?
C1A B6A B11A 104.12(15) . . ?
C2A B6A B5A 104.88(15) . . ?
C2A B6A H6AB 124.2 . . ?
C2A B6A B7A 58.10(11) . . ?
C2A B6A B11A 104.37(15) . . ?
B5A B6A H6AB 122.8 . . ?
B5A B6A B11A 58.95(12) . . ?
B7A B6A B5A 106.71(16) . . ?
B7A B6A H6AB 122.7 . . ?
B7A B6A B11A 59.79(12) . . ?
B11A B6A H6AB 123.6 . . ?
C2A B7A B6A 59.86(11) . . ?
C2A B7A H7AB 124.0 . . ?
C2A B7A B8A 58.59(12) . . ?
C2A B7A B11A 106.23(14) . . ?
C2A B7A B12A 104.83(15) . . ?
B6A B7A H7AB 120.7 . . ?
B6A B7A B8A 108.54(14) . . ?
B6A B7A B11A 60.45(12) . . ?
B6A B7A B12A 108.42(15) . . ?
B8A B7A H7AB 121.8 . . ?
B8A B7A B12A 59.37(13) . . ?
B11A B7A H7AB 121.8 . . ?
B11A B7A B8A 107.98(16) . . ?
B11A B7A B12A 60.16(13) . . ?
B12A B7A H7AB 122.6 . . ?
C2A B8A B3A 59.25(11) . . ?
C2A B8A B7A 58.49(11) . . ?
C2A B8A H8AB 124.0 . . ?
C2A B8A B9A 105.87(14) . . ?
C2A B8A B12A 105.64(15) . . ?
B3A B8A B7A 107.66(15) . . ?
B3A B8A H8AB 121.9 . . ?
B3A B8A B9A 59.62(11) . . ?
B3A B8A B12A 107.74(15) . . ?
B7A B8A H8AB 121.5 . . ?
B9A B8A B7A 108.69(15) . . ?
B9A B8A H8AB 121.8 . . ?
B12A B8A B7A 60.50(12) . . ?
B12A B8A H8AB 122.0 . . ?
B12A B8A B9A 60.37(12) . . ?
B3A B9A B4A 60.37(11) . . ?
B3A B9A B8A 59.70(11) . . ?
B3A B9A H9A 121.9 . . ?
B3A B9A B10A 107.85(16) . . ?
B3A B9A B12A 107.14(16) . . ?
B4A B9A H9A 121.8 . . ?
B4A B9A B10A 59.71(12) . . ?
B8A B9A B4A 107.91(16) . . ?
B8A B9A H9A 122.0 . . ?
B8A B9A B10A 107.62(16) . . ?
B8A B9A B12A 59.52(12) . . ?
B10A B9A H9A 121.9 . . ?
B12A B9A B4A 107.35(17) . . ?
B12A B9A H9A 122.4 . . ?
B12A B9A B10A 59.82(12) . . ?
B4A B10A B9A 59.94(11) . . ?
B4A B10A H10C 121.7 . . ?
B4A B10A B11A 107.51(15) . . ?
B4A B10A B12A 107.55(14) . . ?
B5A B10A B4A 60.37(12) . . ?
B5A B10A B9A 107.80(14) . . ?
B5A B10A H10C 122.3 . . ?
B5A B10A B11A 58.92(12) . . ?
B5A B10A B12A 106.79(15) . . ?
B9A B10A H10C 121.7 . . ?
B9A B10A B11A 107.69(15) . . ?
B11A B10A H10C 122.2 . . ?
B12A B10A B9A 59.83(12) . . ?
B12A B10A H10C 122.2 . . ?
B12A B10A B11A 59.83(12) . . ?
B5A B11A B6A 60.30(12) . . ?
B5A B11A B7A 107.75(14) . . ?
B5A B11A B10A 59.70(12) . . ?
B5A B11A H11C 122.0 . . ?
B5A B11A B12A 107.27(15) . . ?
B6A B11A B10A 108.20(14) . . ?
B6A B11A H11C 121.5 . . ?
B7A B11A B6A 59.76(12) . . ?
B7A B11A B10A 108.02(16) . . ?
B7A B11A H11C 121.7 . . ?
B7A B11A B12A 60.27(13) . . ?
B10A B11A H11C 121.8 . . ?
B12A B11A B6A 107.95(15) . . ?
B12A B11A B10A 59.64(13) . . ?
B12A B11A H11C 122.0 . . ?
B7A B12A H12A 121.9 . . ?
B8A B12A B7A 60.14(12) . . ?
B8A B12A B9A 60.12(12) . . ?
B8A B12A B10A 108.53(14) . . ?
B8A B12A B11A 108.12(15) . . ?
B8A B12A H12A 121.5 . . ?
B9A B12A B7A 108.20(14) . . ?
B9A B12A B10A 60.36(12) . . ?
B9A B12A B11A 108.67(15) . . ?
B9A B12A H12A 121.4 . . ?
B10A B12A B7A 108.18(16) . . ?
B10A B12A B11A 60.53(13) . . ?
B10A B12A H12A 121.3 . . ?
B11A B12A B7A 59.57(13) . . ?
B11A B12A H12A 121.5 . . ?

loop_
_geom_bond_atom_site_label_1
_geom_bond_atom_site_label_2
_geom_bond_distance
_geom_bond_site_symmetry_2
_geom_bond_publ_flag
O1 C12 1.355(3) . ?
O1 C13 1.427(3) . ?
C1 C2 1.665(3) . ?
C1 C3 1.500(2) . ?
C1 B3 1.735(3) . ?
C1 B4 1.723(3) . ?
C1 B5 1.702(3) . ?
C1 B6 1.697(3) . ?
C2 C14 1.534(3) . ?
C2 B3 1.712(3) . ?
C2 B6 1.742(3) . ?
C2 B7 1.703(3) . ?
C2 B8 1.728(3) . ?
C3 C4 1.421(3) . ?
C3 C12 1.379(3) . ?
C4 C5 1.422(3) . ?
C4 C9 1.415(3) . ?
C5 C6 1.377(3) . ?
C5 B4 1.571(3) . ?
C6 H6 0.9400 . ?
C6 C7 1.415(4) . ?
C7 H7 0.9400 . ?
C7 C8 1.357(4) . ?
C8 H8 0.9400 . ?
C8 C9 1.416(4) . ?
C9 C10 1.418(4) . ?
C10 H10 0.9400 . ?
C10 C11 1.359(4) . ?
C11 H11 0.9400 . ?
C11 C12 1.425(3) . ?
C13 H13A 0.9700 . ?
C13 H13B 0.9700 . ?
C13 H13C 0.9700 . ?
C14 H14A 0.9800 . ?
C14 H14B 0.9800 . ?
C14 C15 1.506(3) . ?
C15 C16 1.389(3) . ?
C15 C20 1.387(3) . ?
C16 H16 0.9400 . ?
C16 C17 1.374(3) . ?
C17 H17 0.9400 . ?
C17 C18 1.372(4) . ?
C18 H18 0.9400 . ?
C18 C19 1.381(4) . ?
C19 H19 0.9400 . ?
C19 C20 1.379(3) . ?
C20 H20 0.9400 . ?
B3 H3 1.1100 . ?
B3 B4 1.790(3) . ?
B3 B8 1.760(3) . ?
B3 B9 1.762(3) . ?
B4 B5 1.800(3) . ?
B4 B9 1.781(4) . ?
B4 B10 1.774(3) . ?
B5 H5 1.1100 . ?
B5 B6 1.767(3) . ?
B5 B10 1.774(3) . ?
B5 B11 1.753(3) . ?
B6 H6A 1.1100 . ?
B6 B7 1.774(3) . ?
B6 B11 1.778(3) . ?
B7 H7A 1.1100 . ?
B7 B8 1.778(3) . ?
B7 B11 1.778(4) . ?
B7 B12 1.789(3) . ?
B8 H8A 1.1100 . ?
B8 B9 1.784(4) . ?
B8 B12 1.777(3) . ?
B9 H9 1.1100 . ?
B9 B10 1.791(4) . ?
B9 B12 1.790(3) . ?
B10 H10A 1.1100 . ?
B10 B11 1.782(3) . ?
B10 B12 1.777(4) . ?
B11 H11A 1.1100 . ?
B11 B12 1.778(4) . ?
B12 H12 1.1100 . ?
O1A C12A 1.361(3) . ?
O1A C13A 1.435(3) . ?
C1A C2A 1.675(2) . ?
C1A C3A 1.502(2) . ?
C1A B3A 1.728(3) . ?
C1A B4A 1.714(3) . ?
C1A B5A 1.707(3) . ?
C1A B6A 1.710(3) . ?
C2A C14A 1.536(2) . ?
C2A B3A 1.715(3) . ?
C2A B6A 1.738(3) . ?
C2A B7A 1.706(3) . ?
C2A B8A 1.708(3) . ?
C3A C4A 1.420(3) . ?
C3A C12A 1.374(3) . ?
C4A C5A 1.418(3) . ?
C4A C9A 1.412(2) . ?
C5A C6A 1.381(3) . ?
C5A B4A 1.567(3) . ?
C6A H6AA 0.9400 . ?
C6A C7A 1.420(3) . ?
C7A H7AA 0.9400 . ?
C7A C8A 1.366(3) . ?
C8A H8AA 0.9400 . ?
C8A C9A 1.412(3) . ?
C9A C10A 1.412(3) . ?
C10A H10B 0.9400 . ?
C10A C11A 1.361(3) . ?
C11A H11B 0.9400 . ?
C11A C12A 1.423(3) . ?
C13A H13D 0.9700 . ?
C13A H13E 0.9700 . ?
C13A H13F 0.9700 . ?
C14A H14C 0.9800 . ?
C14A H14D 0.9800 . ?
C14A C15A 1.501(3) . ?
C15A C16A 1.381(3) . ?
C15A C20A 1.386(3) . ?
C16A H16A 0.9400 . ?
C16A C17A 1.392(3) . ?
C17A H17A 0.9400 . ?
C17A C18A 1.381(3) . ?
C18A H18A 0.9400 . ?
C18A C19A 1.369(3) . ?
C19A H19A 0.9400 . ?
C19A C20A 1.383(3) . ?
C20A H20A 0.9400 . ?
B3A H3A 1.1100 . ?
B3A B4A 1.782(3) . ?
B3A B8A 1.761(3) . ?
B3A B9A 1.760(3) . ?
B4A B5A 1.785(3) . ?
B4A B9A 1.785(3) . ?
B4A B10A 1.781(3) . ?
B5A H5A 1.1100 . ?
B5A B6A 1.779(3) . ?
B5A B10A 1.769(3) . ?
B5A B11A 1.755(3) . ?
B6A H6AB 1.1100 . ?
B6A B7A 1.775(3) . ?
B6A B11A 1.787(3) . ?
B7A H7AB 1.1100 . ?
B7A B8A 1.782(3) . ?
B7A B11A 1.776(3) . ?
B7A B12A 1.788(3) . ?
B8A H8AB 1.1100 . ?
B8A B9A 1.779(3) . ?
B8A B12A 1.768(3) . ?
B9A H9A 1.1100 . ?
B9A B10A 1.793(3) . ?
B9A B12A 1.783(3) . ?
B10A H10C 1.1100 . ?
B10A B11A 1.799(3) . ?
B10A B12A 1.783(3) . ?
B11A H11C 1.1100 . ?
B11A B12A 1.786(3) . ?
B12A H12A 1.1100 . ?

loop_
_geom_torsion_atom_site_label_1
_geom_torsion_atom_site_label_2
_geom_torsion_atom_site_label_3
_geom_torsion_atom_site_label_4
_geom_torsion
_geom_torsion_site_symmetry_1
_geom_torsion_site_symmetry_2
_geom_torsion_site_symmetry_3
_geom_torsion_site_symmetry_4
_geom_torsion_publ_flag
C1 C2 C14 C15 152.79(15) . . . . ?
C1 C2 B3 B4 34.29(13) . . . . ?
C1 C2 B3 B8 137.06(16) . . . . ?
C1 C2 B3 B9 97.36(17) . . . . ?
C1 C2 B6 B5 -36.09(13) . . . . ?
C1 C2 B6 B7 -137.19(15) . . . . ?
C1 C2 B6 B11 -97.70(15) . . . . ?
C1 C2 B7 B6 38.31(14) . . . . ?
C1 C2 B7 B8 -103.32(16) . . . . ?
C1 C2 B7 B11 -1.55(19) . . . . ?
C1 C2 B7 B12 -64.02(19) . . . . ?
C1 C2 B8 B3 -39.73(14) . . . . ?
C1 C2 B8 B7 101.33(16) . . . . ?
C1 C2 B8 B9 -1.00(19) . . . . ?
C1 C2 B8 B12 61.84(18) . . . . ?
C1 C3 C4 C5 -0.3(3) . . . . ?
C1 C3 C4 C9 -178.29(19) . . . . ?
C1 C3 C12 O1 0.6(3) . . . . ?
C1 C3 C12 C11 178.7(2) . . . . ?
C1 B3 B4 C5 -90.51(18) . . . . ?
C1 B3 B4 B5 33.67(14) . . . . ?
C1 B3 B4 B9 134.65(15) . . . . ?
C1 B3 B4 B10 96.23(16) . . . . ?
C1 B3 B8 C2 36.68(14) . . . . ?
C1 B3 B8 B7 2.8(2) . . . . ?
C1 B3 B8 B9 -98.95(17) . . . . ?
C1 B3 B8 B12 -60.80(18) . . . . ?
C1 B3 B9 B4 -38.92(14) . . . . ?
C1 B3 B9 B8 99.42(16) . . . . ?
C1 B3 B9 B10 -0.8(2) . . . . ?
C1 B3 B9 B12 61.8(2) . . . . ?
C1 B4 B5 B6 32.56(14) . . . . ?
C1 B4 B5 B10 134.42(18) . . . . ?
C1 B4 B5 B11 96.83(17) . . . . ?
C1 B4 B9 B3 39.17(13) . . . . ?
C1 B4 B9 B8 2.1(2) . . . . ?
C1 B4 B9 B10 -97.78(16) . . . . ?
C1 B4 B9 B12 -60.85(19) . . . . ?
C1 B4 B10 B5 -38.46(16) . . . . ?
C1 B4 B10 B9 99.32(17) . . . . ?
C1 B4 B10 B11 -1.6(2) . . . . ?
C1 B4 B10 B12 61.8(2) . . . . ?
C1 B5 B6 C2 35.67(13) . . . . ?
C1 B5 B6 B7 96.32(16) . . . . ?
C1 B5 B6 B11 133.75(17) . . . . ?
C1 B5 B10 B4 39.22(15) . . . . ?
C1 B5 B10 B9 1.4(2) . . . . ?
C1 B5 B10 B11 -99.15(17) . . . . ?
C1 B5 B10 B12 -62.30(19) . . . . ?
C1 B5 B11 B6 -39.63(14) . . . . ?
C1 B5 B11 B7 -2.2(2) . . . . ?
C1 B5 B11 B10 98.71(17) . . . . ?
C1 B5 B11 B12 61.69(19) . . . . ?
C1 B6 B7 C2 -36.42(13) . . . . ?
C1 B6 B7 B8 -1.9(2) . . . . ?
C1 B6 B7 B11 98.36(15) . . . . ?
C1 B6 B7 B12 61.60(18) . . . . ?
C1 B6 B11 B5 39.59(15) . . . . ?
C1 B6 B11 B7 -98.40(16) . . . . ?
C1 B6 B11 B10 2.2(2) . . . . ?
C1 B6 B11 B12 -61.3(2) . . . . ?
C2 C1 C3 C4 -135.30(18) . . . . ?
C2 C1 C3 C12 49.3(3) . . . . ?
C2 C1 B3 B4 -140.61(15) . . . . ?
C2 C1 B3 B8 -37.56(14) . . . . ?
C2 C1 B3 B9 -100.89(16) . . . . ?
C2 C1 B4 C5 144.61(16) . . . . ?
C2 C1 B4 B3 36.39(14) . . . . ?
C2 C1 B4 B5 -104.76(16) . . . . ?
C2 C1 B4 B9 -2.77(19) . . . . ?
C2 C1 B4 B10 -65.41(19) . . . . ?
C2 C1 B5 B4 103.82(16) . . . . ?
C2 C1 B5 B6 -39.39(15) . . . . ?
C2 C1 B5 B10 64.31(18) . . . . ?
C2 C1 B5 B11 1.3(2) . . . . ?
C2 C1 B6 B5 138.43(15) . . . . ?
C2 C1 B6 B7 36.45(13) . . . . ?
C2 C1 B6 B11 98.61(16) . . . . ?
C2 C14 C15 C16 -94.0(2) . . . . ?
C2 C14 C15 C20 88.2(2) . . . . ?
C2 B3 B4 C1 -33.97(13) . . . . ?
C2 B3 B4 C5 -124.47(17) . . . . ?
C2 B3 B4 B5 -0.3(2) . . . . ?
C2 B3 B4 B9 100.68(16) . . . . ?
C2 B3 B4 B10 62.26(19) . . . . ?
C2 B3 B8 B7 -33.91(15) . . . . ?
C2 B3 B8 B9 -135.63(17) . . . . ?
C2 B3 B8 B12 -97.48(17) . . . . ?
C2 B3 B9 B4 -99.20(17) . . . . ?
C2 B3 B9 B8 39.13(16) . . . . ?
C2 B3 B9 B10 -61.1(2) . . . . ?
C2 B3 B9 B12 1.5(2) . . . . ?
C2 B6 B7 B8 34.52(15) . . . . ?
C2 B6 B7 B11 134.78(15) . . . . ?
C2 B6 B7 B12 98.02(16) . . . . ?
C2 B6 B11 B5 99.54(16) . . . . ?
C2 B6 B11 B7 -38.45(13) . . . . ?
C2 B6 B11 B10 62.1(2) . . . . ?
C2 B6 B11 B12 -1.4(2) . . . . ?
C2 B7 B8 B3 34.19(15) . . . . ?
C2 B7 B8 B9 97.07(17) . . . . ?
C2 B7 B8 B12 135.12(18) . . . . ?
C2 B7 B11 B5 2.3(2) . . . . ?
C2 B7 B11 B6 39.86(13) . . . . ?
C2 B7 B11 B10 -61.31(19) . . . . ?
C2 B7 B11 B12 -99.03(16) . . . . ?
C2 B7 B12 B8 -39.15(16) . . . . ?
C2 B7 B12 B9 -1.4(2) . . . . ?
C2 B7 B12 B10 62.1(2) . . . . ?
C2 B7 B12 B11 99.95(17) . . . . ?
C2 B8 B9 B3 -38.34(14) . . . . ?
C2 B8 B9 B4 -0.7(2) . . . . ?
C2 B8 B9 B10 62.16(19) . . . . ?
C2 B8 B9 B12 99.00(17) . . . . ?
C2 B8 B12 B7 38.39(14) . . . . ?
C2 B8 B12 B9 -99.32(17) . . . . ?
C2 B8 B12 B10 -61.90(19) . . . . ?
C2 B8 B12 B11 1.8(2) . . . . ?
C3 C1 C2 C14 -12.9(3) . . . . ?
C3 C1 C2 B3 95.4(2) . . . . ?
C3 C1 C2 B6 -119.1(2) . . . . ?
C3 C1 C2 B7 -158.39(18) . . . . ?
C3 C1 C2 B8 134.96(19) . . . . ?
C3 C1 B3 C2 -123.24(17) . . . . ?
C3 C1 B3 B4 96.15(17) . . . . ?
C3 C1 B3 B8 -160.80(16) . . . . ?
C3 C1 B3 B9 135.87(17) . . . . ?
C3 C1 B4 C5 1.1(2) . . . . ?
C3 C1 B4 B3 -107.09(16) . . . . ?
C3 C1 B4 B5 111.76(17) . . . . ?
C3 C1 B4 B9 -146.25(16) . . . . ?
C3 C1 B4 B10 151.12(17) . . . . ?
C3 C1 B5 B4 -94.64(18) . . . . ?
C3 C1 B5 B6 122.14(18) . . . . ?
C3 C1 B5 B10 -134.16(17) . . . . ?
C3 C1 B5 B11 162.82(16) . . . . ?
C3 C1 B6 C2 119.1(2) . . . . ?
C3 C1 B6 B5 -102.5(2) . . . . ?
C3 C1 B6 B7 155.56(19) . . . . ?
C3 C1 B6 B11 -142.3(2) . . . . ?
C3 C4 C5 C6 -178.34(19) . . . . ?
C3 C4 C5 B4 1.2(3) . . . . ?
C3 C4 C9 C8 179.2(2) . . . . ?
C3 C4 C9 C10 -0.7(3) . . . . ?
C4 C3 C12 O1 -174.35(17) . . . . ?
C4 C3 C12 C11 3.7(3) . . . . ?
C4 C5 C6 C7 -0.2(3) . . . . ?
C4 C5 B4 C1 -1.3(2) . . . . ?
C4 C5 B4 B3 59.7(2) . . . . ?
C4 C5 B4 B5 -60.8(2) . . . . ?
C4 C5 B4 B9 126.7(3) . . . . ?
C4 C5 B4 B10 -130.6(3) . . . . ?
C4 C9 C10 C11 2.2(3) . . . . ?
C5 C4 C9 C8 1.3(3) . . . . ?
C5 C4 C9 C10 -178.5(2) . . . . ?
C5 C6 C7 C8 -0.1(4) . . . . ?
C5 B4 B5 C1 88.66(18) . . . . ?
C5 B4 B5 B6 121.22(19) . . . . ?
C5 B4 B5 B10 -136.9(2) . . . . ?
C5 B4 B5 B11 -174.51(17) . . . . ?
C5 B4 B9 B3 -87.7(3) . . . . ?
C5 B4 B9 B8 -124.8(3) . . . . ?
C5 B4 B9 B10 135.3(3) . . . . ?
C5 B4 B9 B12 172.2(2) . . . . ?
C5 B4 B10 B5 90.0(3) . . . . ?
C5 B4 B10 B9 -132.2(3) . . . . ?
C5 B4 B10 B11 126.9(3) . . . . ?
C5 B4 B10 B12 -169.7(3) . . . . ?
C6 C5 B4 C1 178.1(2) . . . . ?
C6 C5 B4 B3 -120.9(3) . . . . ?
C6 C5 B4 B5 118.6(3) . . . . ?
C6 C5 B4 B9 -53.9(4) . . . . ?
C6 C5 B4 B10 48.8(4) . . . . ?
C6 C7 C8 C9 1.1(4) . . . . ?
C7 C8 C9 C4 -1.6(4) . . . . ?
C7 C8 C9 C10 178.2(2) . . . . ?
C8 C9 C10 C11 -177.7(2) . . . . ?
C9 C4 C5 C6 -0.4(3) . . . . ?
C9 C4 C5 B4 179.1(2) . . . . ?
C9 C10 C11 C12 -0.7(4) . . . . ?
C10 C11 C12 O1 175.7(2) . . . . ?
C10 C11 C12 C3 -2.3(3) . . . . ?
C12 C3 C4 C5 175.64(19) . . . . ?
C12 C3 C4 C9 -2.3(3) . . . . ?
C13 O1 C12 C3 -168.57(19) . . . . ?
C13 O1 C12 C11 13.5(3) . . . . ?
C14 C2 B3 C1 108.19(17) . . . . ?
C14 C2 B3 B4 142.48(17) . . . . ?
C14 C2 B3 B8 -114.75(19) . . . . ?
C14 C2 B3 B9 -154.45(17) . . . . ?
C14 C2 B6 C1 -107.86(17) . . . . ?
C14 C2 B6 B5 -143.95(16) . . . . ?
C14 C2 B6 B7 114.95(18) . . . . ?
C14 C2 B6 B11 154.43(16) . . . . ?
C14 C2 B7 B6 -104.99(19) . . . . ?
C14 C2 B7 B8 113.4(2) . . . . ?
C14 C2 B7 B11 -144.85(17) . . . . ?
C14 C2 B7 B12 152.67(18) . . . . ?
C14 C2 B8 B3 105.93(19) . . . . ?
C14 C2 B8 B7 -113.01(19) . . . . ?
C14 C2 B8 B9 144.67(17) . . . . ?
C14 C2 B8 B12 -152.50(17) . . . . ?
C14 C15 C16 C17 -178.9(2) . . . . ?
C14 C15 C20 C19 179.4(2) . . . . ?
C15 C16 C17 C18 0.1(4) . . . . ?
C16 C15 C20 C19 1.5(3) . . . . ?
C16 C17 C18 C19 0.3(4) . . . . ?
C17 C18 C19 C20 0.2(4) . . . . ?
C18 C19 C20 C15 -1.1(4) . . . . ?
C20 C15 C16 C17 -1.0(3) . . . . ?
B3 C1 C2 C14 -108.21(18) . . . . ?
B3 C1 C2 B6 145.58(15) . . . . ?
B3 C1 C2 B7 106.26(16) . . . . ?
B3 C1 C2 B8 39.61(14) . . . . ?
B3 C1 C3 C4 -66.4(2) . . . . ?
B3 C1 C3 C12 118.2(2) . . . . ?
B3 C1 B4 C5 108.23(17) . . . . ?
B3 C1 B4 B5 -141.15(16) . . . . ?
B3 C1 B4 B9 -39.16(14) . . . . ?
B3 C1 B4 B10 -101.80(18) . . . . ?
B3 C1 B5 B4 37.51(16) . . . . ?
B3 C1 B5 B6 -105.71(17) . . . . ?
B3 C1 B5 B10 -2.0(2) . . . . ?
B3 C1 B5 B11 -65.03(19) . . . . ?
B3 C1 B6 C2 -32.57(14) . . . . ?
B3 C1 B6 B5 105.86(17) . . . . ?
B3 C1 B6 B7 3.9(2) . . . . ?
B3 C1 B6 B11 66.0(2) . . . . ?
B3 C2 C14 C15 82.0(2) . . . . ?
B3 C2 B6 C1 32.76(14) . . . . ?
B3 C2 B6 B5 -3.33(19) . . . . ?
B3 C2 B6 B7 -104.43(16) . . . . ?
B3 C2 B6 B11 -64.95(18) . . . . ?
B3 C2 B7 B6 104.83(17) . . . . ?
B3 C2 B7 B8 -36.80(17) . . . . ?
B3 C2 B7 B11 65.0(2) . . . . ?
B3 C2 B7 B12 2.5(2) . . . . ?
B3 C2 B8 B7 141.06(18) . . . . ?
B3 C2 B8 B9 38.74(15) . . . . ?
B3 C2 B8 B12 101.57(18) . . . . ?
B3 B4 B5 C1 -34.26(14) . . . . ?
B3 B4 B5 B6 -1.7(2) . . . . ?
B3 B4 B5 B10 100.16(18) . . . . ?
B3 B4 B5 B11 62.56(19) . . . . ?
B3 B4 B9 B8 -37.10(15) . . . . ?
B3 B4 B9 B10 -136.95(16) . . . . ?
B3 B4 B9 B12 -100.02(17) . . . . ?
B3 B4 B10 B5 -99.98(17) . . . . ?
B3 B4 B10 B9 37.80(15) . . . . ?
B3 B4 B10 B11 -63.1(2) . . . . ?
B3 B4 B10 B12 0.3(2) . . . . ?
B3 B8 B9 B4 37.62(15) . . . . ?
B3 B8 B9 B10 100.50(17) . . . . ?
B3 B8 B9 B12 137.34(17) . . . . ?
B3 B8 B12 B7 99.89(16) . . . . ?
B3 B8 B12 B9 -37.82(15) . . . . ?
B3 B8 B12 B10 -0.4(2) . . . . ?
B3 B8 B12 B11 63.34(19) . . . . ?
B3 B9 B10 B4 -38.64(15) . . . . ?
B3 B9 B10 B5 -0.4(2) . . . . ?
B3 B9 B10 B11 62.2(2) . . . . ?
B3 B9 B10 B12 99.60(17) . . . . ?
B3 B9 B12 B7 0.0(2) . . . . ?
B3 B9 B12 B8 37.60(16) . . . . ?
B3 B9 B12 B10 -100.77(18) . . . . ?
B3 B9 B12 B11 -63.2(2) . . . . ?
B4 C1 C2 C14 -145.37(16) . . . . ?
B4 C1 C2 B3 -37.17(14) . . . . ?
B4 C1 C2 B6 108.41(15) . . . . ?
B4 C1 C2 B7 69.09(17) . . . . ?
B4 C1 C2 B8 2.44(19) . . . . ?
B4 C1 C3 C4 -0.6(2) . . . . ?
B4 C1 C3 C12 -176.0(2) . . . . ?
B4 C1 B3 C2 140.61(15) . . . . ?
B4 C1 B3 B8 103.05(17) . . . . ?
B4 C1 B3 B9 39.73(15) . . . . ?
B4 C1 B5 B6 -143.22(17) . . . . ?
B4 C1 B5 B10 -39.52(15) . . . . ?
B4 C1 B5 B11 -102.54(17) . . . . ?
B4 C1 B6 C2 -102.06(17) . . . . ?
B4 C1 B6 B5 36.37(17) . . . . ?
B4 C1 B6 B7 -65.6(2) . . . . ?
B4 C1 B6 B11 -3.5(2) . . . . ?
B4 C5 C6 C7 -179.6(2) . . . . ?
B4 B3 B8 C2 98.08(17) . . . . ?
B4 B3 B8 B7 64.17(19) . . . . ?
B4 B3 B8 B9 -37.56(15) . . . . ?
B4 B3 B8 B12 0.6(2) . . . . ?
B4 B3 B9 B8 138.34(16) . . . . ?
B4 B3 B9 B10 38.12(15) . . . . ?
B4 B3 B9 B12 100.69(19) . . . . ?
B4 B5 B6 C1 -32.69(14) . . . . ?
B4 B5 B6 C2 3.0(2) . . . . ?
B4 B5 B6 B7 63.62(19) . . . . ?
B4 B5 B6 B11 101.06(18) . . . . ?
B4 B5 B10 B9 -37.83(16) . . . . ?
B4 B5 B10 B11 -138.36(18) . . . . ?
B4 B5 B10 B12 -101.52(18) . . . . ?
B4 B5 B11 B6 -101.26(17) . . . . ?
B4 B5 B11 B7 -63.8(2) . . . . ?
B4 B5 B11 B10 37.07(16) . . . . ?
B4 B5 B11 B12 0.1(2) . . . . ?
B4 B9 B10 B5 38.28(16) . . . . ?
B4 B9 B10 B11 100.86(17) . . . . ?
B4 B9 B10 B12 138.24(16) . . . . ?
B4 B9 B12 B7 63.8(2) . . . . ?
B4 B9 B12 B8 101.41(17) . . . . ?
B4 B9 B12 B10 -36.96(16) . . . . ?
B4 B9 B12 B11 0.6(2) . . . . ?
B4 B10 B11 B5 -37.68(17) . . . . ?
B4 B10 B11 B6 -0.3(2) . . . . ?
B4 B10 B11 B7 63.0(2) . . . . ?
B4 B10 B11 B12 100.96(19) . . . . ?
B4 B10 B12 B7 -63.2(2) . . . . ?
B4 B10 B12 B8 0.1(2) . . . . ?
B4 B10 B12 B9 37.36(15) . . . . ?
B4 B10 B12 B11 -100.85(17) . . . . ?
B5 C1 C2 C14 145.71(16) . . . . ?
B5 C1 C2 B3 -106.08(16) . . . . ?
B5 C1 C2 B6 39.50(14) . . . . ?
B5 C1 C2 B7 0.2(2) . . . . ?
B5 C1 C2 B8 -66.47(18) . . . . ?
B5 C1 C3 C4 66.8(2) . . . . ?
B5 C1 C3 C12 -108.6(2) . . . . ?
B5 C1 B3 C2 102.69(16) . . . . ?
B5 C1 B3 B4 -37.92(15) . . . . ?
B5 C1 B3 B8 65.1(2) . . . . ?
B5 C1 B3 B9 1.8(2) . . . . ?
B5 C1 B4 C5 -110.62(18) . . . . ?
B5 C1 B4 B3 141.15(16) . . . . ?
B5 C1 B4 B9 101.99(17) . . . . ?
B5 C1 B4 B10 39.35(17) . . . . ?
B5 C1 B6 C2 -138.43(15) . . . . ?
B5 C1 B6 B7 -101.98(16) . . . . ?
B5 C1 B6 B11 -39.82(16) . . . . ?
B5 B4 B9 B3 99.48(16) . . . . ?
B5 B4 B9 B8 62.4(2) . . . . ?
B5 B4 B9 B10 -37.47(15) . . . . ?
B5 B4 B9 B12 -0.5(2) . . . . ?
B5 B4 B10 B9 137.78(18) . . . . ?
B5 B4 B10 B11 36.85(17) . . . . ?
B5 B4 B10 B12 100.29(18) . . . . ?
B5 B6 B7 C2 -97.70(15) . . . . ?
B5 B6 B7 B8 -63.18(19) . . . . ?
B5 B6 B7 B11 37.08(14) . . . . ?
B5 B6 B7 B12 0.3(2) . . . . ?
B5 B6 B11 B7 -137.99(16) . . . . ?
B5 B6 B11 B10 -37.43(17) . . . . ?
B5 B6 B11 B12 -100.90(18) . . . . ?
B5 B10 B11 B6 37.35(17) . . . . ?
B5 B10 B11 B7 100.67(17) . . . . ?
B5 B10 B11 B12 138.63(17) . . . . ?
B5 B10 B12 B7 1.2(2) . . . . ?
B5 B10 B12 B8 64.4(2) . . . . ?
B5 B10 B12 B9 101.75(17) . . . . ?
B5 B10 B12 B11 -36.46(14) . . . . ?
B5 B11 B12 B7 -100.52(16) . . . . ?
B5 B11 B12 B8 -64.0(2) . . . . ?
B5 B11 B12 B9 -0.4(2) . . . . ?
B5 B11 B12 B10 37.18(15) . . . . ?
B6 C1 C2 C14 106.21(17) . . . . ?
B6 C1 C2 B3 -145.58(15) . . . . ?
B6 C1 C2 B7 -39.32(14) . . . . ?
B6 C1 C2 B8 -105.97(15) . . . . ?
B6 C1 C3 C4 141.44(19) . . . . ?
B6 C1 C3 C12 -34.0(3) . . . . ?
B6 C1 B3 C2 33.27(14) . . . . ?
B6 C1 B3 B4 -107.34(16) . . . . ?
B6 C1 B3 B8 -4.3(2) . . . . ?
B6 C1 B3 B9 -67.62(19) . . . . ?
B6 C1 B4 C5 -146.72(17) . . . . ?
B6 C1 B4 B3 105.05(18) . . . . ?
B6 C1 B4 B5 -36.10(17) . . . . ?
B6 C1 B4 B9 65.9(2) . . . . ?
B6 C1 B4 B10 3.3(2) . . . . ?
B6 C1 B5 B4 143.22(17) . . . . ?
B6 C1 B5 B10 103.70(17) . . . . ?
B6 C1 B5 B11 40.68(15) . . . . ?
B6 C2 C14 C15 -139.26(17) . . . . ?
B6 C2 B3 C1 -32.01(13) . . . . ?
B6 C2 B3 B4 2.3(2) . . . . ?
B6 C2 B3 B8 105.06(17) . . . . ?
B6 C2 B3 B9 65.4(2) . . . . ?
B6 C2 B7 B8 -141.63(17) . . . . ?
B6 C2 B7 B11 -39.85(14) . . . . ?
B6 C2 B7 B12 -102.33(18) . . . . ?
B6 C2 B8 B3 -104.42(17) . . . . ?
B6 C2 B8 B7 36.63(16) . . . . ?
B6 C2 B8 B9 -65.69(19) . . . . ?
B6 C2 B8 B12 -2.9(2) . . . . ?
B6 B5 B10 B4 100.52(17) . . . . ?
B6 B5 B10 B9 62.69(19) . . . . ?
B6 B5 B10 B11 -37.84(15) . . . . ?
B6 B5 B10 B12 -1.0(2) . . . . ?
B6 B5 B11 B7 37.44(15) . . . . ?
B6 B5 B11 B10 138.34(18) . . . . ?
B6 B5 B11 B12 101.32(17) . . . . ?
B6 B7 B8 C2 -34.77(15) . . . . ?
B6 B7 B8 B3 -0.6(2) . . . . ?
B6 B7 B8 B9 62.30(19) . . . . ?
B6 B7 B8 B12 100.35(18) . . . . ?
B6 B7 B11 B5 -37.53(15) . . . . ?
B6 B7 B11 B10 -101.17(16) . . . . ?
B6 B7 B11 B12 -138.89(16) . . . . ?
B6 B7 B12 B8 -102.23(17) . . . . ?
B6 B7 B12 B9 -64.5(2) . . . . ?
B6 B7 B12 B10 -0.9(2) . . . . ?
B6 B7 B12 B11 36.88(15) . . . . ?
B6 B11 B12 B7 -36.85(15) . . . . ?
B6 B11 B12 B8 -0.3(2) . . . . ?
B6 B11 B12 B9 63.3(2) . . . . ?
B6 B11 B12 B10 100.84(17) . . . . ?
B7 C2 C14 C15 -66.9(2) . . . . ?
B7 C2 B3 C1 -99.91(17) . . . . ?
B7 C2 B3 B4 -65.6(2) . . . . ?
B7 C2 B3 B8 37.15(17) . . . . ?
B7 C2 B3 B9 -2.6(2) . . . . ?
B7 C2 B6 C1 137.19(15) . . . . ?
B7 C2 B6 B5 101.10(16) . . . . ?
B7 C2 B6 B11 39.48(14) . . . . ?
B7 C2 B8 B3 -141.06(18) . . . . ?
B7 C2 B8 B9 -102.32(18) . . . . ?
B7 C2 B8 B12 -39.49(15) . . . . ?
B7 B6 B11 B5 137.99(16) . . . . ?
B7 B6 B11 B10 100.55(19) . . . . ?
B7 B6 B11 B12 37.09(15) . . . . ?
B7 B8 B9 B3 -99.27(16) . . . . ?
B7 B8 B9 B4 -61.65(19) . . . . ?
B7 B8 B9 B10 1.2(2) . . . . ?
B7 B8 B9 B12 38.07(15) . . . . ?
B7 B8 B12 B9 -137.70(18) . . . . ?
B7 B8 B12 B10 -100.29(18) . . . . ?
B7 B8 B12 B11 -36.55(16) . . . . ?
B7 B11 B12 B8 36.56(15) . . . . ?
B7 B11 B12 B9 100.12(17) . . . . ?
B7 B11 B12 B10 137.70(16) . . . . ?
B8 C2 C14 C15 9.5(2) . . . . ?
B8 C2 B3 C1 -137.06(16) . . . . ?
B8 C2 B3 B4 -102.77(17) . . . . ?
B8 C2 B3 B9 -39.70(17) . . . . ?
B8 C2 B6 C1 100.37(16) . . . . ?
B8 C2 B6 B5 64.28(19) . . . . ?
B8 C2 B6 B7 -36.81(16) . . . . ?
B8 C2 B6 B11 2.7(2) . . . . ?
B8 C2 B7 B6 141.63(17) . . . . ?
B8 C2 B7 B11 101.78(17) . . . . ?
B8 C2 B7 B12 39.30(16) . . . . ?
B8 B3 B4 C1 -96.79(15) . . . . ?
B8 B3 B4 C5 172.71(16) . . . . ?
B8 B3 B4 B5 -63.11(19) . . . . ?
B8 B3 B4 B9 37.86(15) . . . . ?
B8 B3 B4 B10 -0.6(2) . . . . ?
B8 B3 B9 B4 -138.34(16) . . . . ?
B8 B3 B9 B10 -100.22(18) . . . . ?
B8 B3 B9 B12 -37.65(17) . . . . ?
B8 B7 B11 B5 64.84(19) . . . . ?
B8 B7 B11 B6 102.37(16) . . . . ?
B8 B7 B11 B10 1.2(2) . . . . ?
B8 B7 B11 B12 -36.52(15) . . . . ?
B8 B7 B12 B9 37.70(17) . . . . ?
B8 B7 B12 B10 101.29(18) . . . . ?
B8 B7 B12 B11 139.11(17) . . . . ?
B8 B9 B10 B4 -101.34(17) . . . . ?
B8 B9 B10 B5 -63.1(2) . . . . ?
B8 B9 B10 B11 -0.5(2) . . . . ?
B8 B9 B10 B12 36.90(15) . . . . ?
B8 B9 B12 B7 -37.62(16) . . . . ?
B8 B9 B12 B10 -138.37(17) . . . . ?
B8 B9 B12 B11 -100.83(17) . . . . ?
B9 B3 B4 C1 -134.65(15) . . . . ?
B9 B3 B4 C5 134.8(2) . . . . ?
B9 B3 B4 B5 -100.98(17) . . . . ?
B9 B3 B4 B10 -38.42(15) . . . . ?
B9 B3 B8 C2 135.63(17) . . . . ?
B9 B3 B8 B7 101.72(18) . . . . ?
B9 B3 B8 B12 38.15(15) . . . . ?
B9 B4 B5 C1 -96.52(17) . . . . ?
B9 B4 B5 B6 -64.0(2) . . . . ?
B9 B4 B5 B10 37.90(17) . . . . ?
B9 B4 B5 B11 0.3(2) . . . . ?
B9 B4 B10 B5 -137.78(18) . . . . ?
B9 B4 B10 B11 -100.9(2) . . . . ?
B9 B4 B10 B12 -37.49(16) . . . . ?
B9 B8 B12 B7 137.70(18) . . . . ?
B9 B8 B12 B10 37.42(15) . . . . ?
B9 B8 B12 B11 101.15(18) . . . . ?
B9 B10 B11 B5 -101.12(17) . . . . ?
B9 B10 B11 B6 -63.8(2) . . . . ?
B9 B10 B11 B7 -0.4(2) . . . . ?
B9 B10 B11 B12 37.52(15) . . . . ?
B9 B10 B12 B7 -100.57(17) . . . . ?
B9 B10 B12 B8 -37.31(15) . . . . ?
B9 B10 B12 B11 -138.21(16) . . . . ?
B10 B4 B5 C1 -134.42(18) . . . . ?
B10 B4 B5 B6 -101.86(19) . . . . ?
B10 B4 B5 B11 -37.59(16) . . . . ?
B10 B4 B9 B3 136.95(16) . . . . ?
B10 B4 B9 B8 99.85(17) . . . . ?
B10 B4 B9 B12 36.93(16) . . . . ?
B10 B5 B6 C1 -95.90(17) . . . . ?
B10 B5 B6 C2 -60.23(18) . . . . ?
B10 B5 B6 B7 0.4(2) . . . . ?
B10 B5 B6 B11 37.85(15) . . . . ?
B10 B5 B11 B6 -138.34(18) . . . . ?
B10 B5 B11 B7 -100.90(18) . . . . ?
B10 B5 B11 B12 -37.02(16) . . . . ?
B10 B9 B12 B7 100.75(19) . . . . ?
B10 B9 B12 B8 138.37(17) . . . . ?
B10 B9 B12 B11 37.54(16) . . . . ?
B10 B11 B12 B7 -137.70(16) . . . . ?
B10 B11 B12 B8 -101.14(18) . . . . ?
B10 B11 B12 B9 -37.57(16) . . . . ?
B11 B5 B6 C1 -133.75(17) . . . . ?
B11 B5 B6 C2 -98.08(16) . . . . ?
B11 B5 B6 B7 -37.44(15) . . . . ?
B11 B5 B10 B4 138.36(18) . . . . ?
B11 B5 B10 B9 100.53(19) . . . . ?
B11 B5 B10 B12 36.84(15) . . . . ?
B11 B6 B7 C2 -134.78(15) . . . . ?
B11 B6 B7 B8 -100.26(17) . . . . ?
B11 B6 B7 B12 -36.76(15) . . . . ?
B11 B7 B8 C2 -98.58(17) . . . . ?
B11 B7 B8 B3 -64.38(19) . . . . ?
B11 B7 B8 B9 -1.5(2) . . . . ?
B11 B7 B8 B12 36.54(15) . . . . ?
B11 B7 B12 B8 -139.11(17) . . . . ?
B11 B7 B12 B9 -101.40(19) . . . . ?
B11 B7 B12 B10 -37.81(15) . . . . ?
B11 B10 B12 B7 37.64(15) . . . . ?
B11 B10 B12 B8 100.90(17) . . . . ?
B11 B10 B12 B9 138.21(16) . . . . ?
B12 B7 B8 C2 -135.12(18) . . . . ?
B12 B7 B8 B3 -100.92(18) . . . . ?
B12 B7 B8 B9 -38.05(15) . . . . ?
B12 B7 B11 B5 101.36(17) . . . . ?
B12 B7 B11 B6 138.89(16) . . . . ?
B12 B7 B11 B10 37.72(15) . . . . ?
B12 B8 B9 B3 -137.34(17) . . . . ?
B12 B8 B9 B4 -99.72(18) . . . . ?
B12 B8 B9 B10 -36.84(15) . . . . ?
B12 B9 B10 B4 -138.24(16) . . . . ?
B12 B9 B10 B5 -99.96(17) . . . . ?
B12 B9 B10 B11 -37.38(15) . . . . ?
B12 B10 B11 B5 -138.63(17) . . . . ?
B12 B10 B11 B6 -101.28(18) . . . . ?
B12 B10 B11 B7 -37.96(15) . . . . ?
C1A C2A C14A C15A -134.16(17) . . . . ?
C1A C2A B3A B4A 34.87(12) . . . . ?
C1A C2A B3A B8A 137.46(14) . . . . ?
C1A C2A B3A B9A 98.20(15) . . . . ?
C1A C2A B6A B5A -36.76(12) . . . . ?
C1A C2A B6A B7A -137.42(15) . . . . ?
C1A C2A B6A B11A -97.88(15) . . . . ?
C1A C2A B7A B6A 38.42(15) . . . . ?
C1A C2A B7A B8A -103.33(16) . . . . ?
C1A C2A B7A B11A -1.9(2) . . . . ?
C1A C2A B7A B12A -64.53(18) . . . . ?
C1A C2A B8A B3A -39.16(13) . . . . ?
C1A C2A B8A B7A 101.98(15) . . . . ?
C1A C2A B8A B9A -0.51(18) . . . . ?
C1A C2A B8A B12A 62.47(17) . . . . ?
C1A C3A C4A C5A 0.3(2) . . . . ?
C1A C3A C4A C9A -178.81(16) . . . . ?
C1A C3A C12A O1A -0.3(3) . . . . ?
C1A C3A C12A C11A 178.44(18) . . . . ?
C1A B3A B4A C5A -90.64(17) . . . . ?
C1A B3A B4A B5A 34.47(12) . . . . ?
C1A B3A B4A B9A 134.80(15) . . . . ?
C1A B3A B4A B10A 97.09(16) . . . . ?
C1A B3A B8A C2A 36.55(12) . . . . ?
C1A B3A B8A B7A 2.41(19) . . . . ?
C1A B3A B8A B9A -99.31(15) . . . . ?
C1A B3A B8A B12A -61.44(18) . . . . ?
C1A B3A B9A B4A -38.81(13) . . . . ?
C1A B3A B9A B8A 99.11(15) . . . . ?
C1A B3A B9A B10A -1.26(18) . . . . ?
C1A B3A B9A B12A 61.77(18) . . . . ?
C1A B4A B5A B6A 32.35(13) . . . . ?
C1A B4A B5A B10A 135.16(14) . . . . ?
C1A B4A B5A B11A 96.97(15) . . . . ?
C1A B4A B9A B3A 39.10(13) . . . . ?
C1A B4A B9A B8A 1.66(18) . . . . ?
C1A B4A B9A B10A -98.69(15) . . . . ?
C1A B4A B9A B12A -61.11(17) . . . . ?
C1A B4A B10A B5A -38.37(13) . . . . ?
C1A B4A B10A B9A 98.97(15) . . . . ?
C1A B4A B10A B11A -1.72(19) . . . . ?
C1A B4A B10A B12A 61.35(19) . . . . ?
C1A B5A B6A C2A 36.56(12) . . . . ?
C1A B5A B6A B7A 97.15(16) . . . . ?
C1A B5A B6A B11A 134.59(16) . . . . ?
C1A B5A B10A B4A 38.71(13) . . . . ?
C1A B5A B10A B9A 0.69(19) . . . . ?
C1A B5A B10A B11A -99.63(15) . . . . ?
C1A B5A B10A B12A -62.28(17) . . . . ?
C1A B5A B11A B6A -39.18(15) . . . . ?
C1A B5A B11A B7A -1.5(2) . . . . ?
C1A B5A B11A B10A 99.40(16) . . . . ?
C1A B5A B11A B12A 62.02(19) . . . . ?
C1A B6A B7A C2A -36.42(13) . . . . ?
C1A B6A B7A B8A -2.56(19) . . . . ?
C1A B6A B7A B11A 98.06(16) . . . . ?
C1A B6A B7A B12A 60.39(17) . . . . ?
C1A B6A B11A B5A 38.78(14) . . . . ?
C1A B6A B11A B7A -98.85(16) . . . . ?
C1A B6A B11A B10A 1.8(2) . . . . ?
C1A B6A B11A B12A -61.26(18) . . . . ?
C2A C1A C3A C4A -135.75(18) . . . . ?
C2A C1A C3A C12A 48.2(3) . . . . ?
C2A C1A B3A B4A -139.84(13) . . . . ?
C2A C1A B3A B8A -36.83(13) . . . . ?
C2A C1A B3A B9A -100.00(14) . . . . ?
C2A C1A B4A C5A 144.72(14) . . . . ?
C2A C1A B4A B3A 37.02(13) . . . . ?
C2A C1A B4A B5A -103.58(14) . . . . ?
C2A C1A B4A B9A -2.03(18) . . . . ?
C2A C1A B4A B10A -64.67(17) . . . . ?
C2A C1A B5A B4A 103.76(16) . . . . ?
C2A C1A B5A B6A -39.81(15) . . . . ?
C2A C1A B5A B10A 64.36(18) . . . . ?
C2A C1A B5A B11A 0.4(2) . . . . ?
C2A C1A B6A B5A 137.31(15) . . . . ?
C2A C1A B6A B7A 36.41(13) . . . . ?
C2A C1A B6A B11A 98.33(15) . . . . ?
C2A C14A C15A C16A 81.7(2) . . . . ?
C2A C14A C15A C20A -99.3(2) . . . . ?
C2A B3A B4A C1A -34.78(12) . . . . ?
C2A B3A B4A C5A -125.42(17) . . . . ?
C2A B3A B4A B5A -0.31(17) . . . . ?
C2A B3A B4A B9A 100.02(15) . . . . ?
C2A B3A B4A B10A 62.31(18) . . . . ?
C2A B3A B8A B7A -34.14(13) . . . . ?
C2A B3A B8A B9A -135.86(16) . . . . ?
C2A B3A B8A B12A -97.99(16) . . . . ?
C2A B3A B9A B4A -99.54(16) . . . . ?
C2A B3A B9A B8A 38.39(14) . . . . ?
C2A B3A B9A B10A -61.99(18) . . . . ?
C2A B3A B9A B12A 1.0(2) . . . . ?
C2A B6A B7A B8A 33.86(14) . . . . ?
C2A B6A B7A B11A 134.48(16) . . . . ?
C2A B6A B7A B12A 96.81(16) . . . . ?
C2A B6A B11A B5A 98.93(15) . . . . ?
C2A B6A B11A B7A -38.71(13) . . . . ?
C2A B6A B11A B10A 61.97(18) . . . . ?
C2A B6A B11A B12A -1.11(19) . . . . ?
C2A B7A B8A B3A 34.46(13) . . . . ?
C2A B7A B8A B9A 97.54(15) . . . . ?
C2A B7A B8A B12A 135.25(15) . . . . ?
C2A B7A B11A B5A 2.1(2) . . . . ?
C2A B7A B11A B6A 39.99(15) . . . . ?
C2A B7A B11A B10A -61.00(19) . . . . ?
C2A B7A B11A B12A -98.07(16) . . . . ?
C2A B7A B12A B8A -38.43(13) . . . . ?
C2A B7A B12A B9A -0.9(2) . . . . ?
C2A B7A B12A B10A 62.95(18) . . . . ?
C2A B7A B12A B11A 100.45(15) . . . . ?
C2A B8A B9A B3A -38.48(14) . . . . ?
C2A B8A B9A B4A -0.74(19) . . . . ?
C2A B8A B9A B10A 62.29(17) . . . . ?
C2A B8A B9A B12A 99.25(16) . . . . ?
C2A B8A B12A B7A 38.55(13) . . . . ?
C2A B8A B12A B9A -99.64(16) . . . . ?
C2A B8A B12A B10A -62.22(19) . . . . ?
C2A B8A B12A B11A 1.92(18) . . . . ?
C3A C1A C2A C14A -7.9(3) . . . . ?
C3A C1A C2A B3A 95.3(2) . . . . ?
C3A C1A C2A B6A -118.6(2) . . . . ?
C3A C1A C2A B7A -157.88(19) . . . . ?
C3A C1A C2A B8A 134.79(19) . . . . ?
C3A C1A B3A C2A -123.50(16) . . . . ?
C3A C1A B3A B4A 96.66(16) . . . . ?
C3A C1A B3A B8A -160.33(15) . . . . ?
C3A C1A B3A B9A 136.50(15) . . . . ?
C3A C1A B4A C5A 0.78(17) . . . . ?
C3A C1A B4A B3A -106.91(15) . . . . ?
C3A C1A B4A B5A 112.49(15) . . . . ?
C3A C1A B4A B9A -145.96(14) . . . . ?
C3A C1A B4A B10A 151.39(15) . . . . ?
C3A C1A B5A B4A -94.56(18) . . . . ?
C3A C1A B5A B6A 121.88(19) . . . . ?
C3A C1A B5A B10A -133.95(17) . . . . ?
C3A C1A B5A B11A 162.06(17) . . . . ?
C3A C1A B6A C2A 119.02(19) . . . . ?
C3A C1A B6A B5A -103.67(19) . . . . ?
C3A C1A B6A B7A 155.42(17) . . . . ?
C3A C1A B6A B11A -142.65(17) . . . . ?
C3A C4A C5A C6A -178.70(16) . . . . ?
C3A C4A C5A B4A 0.3(2) . . . . ?
C3A C4A C9A C8A 179.14(17) . . . . ?
C3A C4A C9A C10A 0.0(3) . . . . ?
C4A C3A C12A O1A -175.92(16) . . . . ?
C4A C3A C12A C11A 2.8(3) . . . . ?
C4A C5A C6A C7A -0.8(3) . . . . ?
C4A C5A B4A C1A -0.62(19) . . . . ?
C4A C5A B4A B3A 60.4(2) . . . . ?
C4A C5A B4A B5A -60.7(2) . . . . ?
C4A C5A B4A B9A 126.8(2) . . . . ?
C4A C5A B4A B10A -131.4(3) . . . . ?
C4A C9A C10A C11A 1.7(3) . . . . ?
C5A C4A C9A C8A 0.1(3) . . . . ?
C5A C4A C9A C10A -179.11(17) . . . . ?
C5A C6A C7A C8A 0.7(3) . . . . ?
C5A B4A B5A C1A 88.20(16) . . . . ?
C5A B4A B5A B6A 120.55(16) . . . . ?
C5A B4A B5A B10A -136.64(18) . . . . ?
C5A B4A B5A B11A -174.83(15) . . . . ?
C5A B4A B9A B3A -87.1(2) . . . . ?
C5A B4A B9A B8A -124.6(2) . . . . ?
C5A B4A B9A B10A 135.1(3) . . . . ?
C5A B4A B9A B12A 172.7(2) . . . . ?
C5A B4A B10A B5A 91.4(3) . . . . ?
C5A B4A B10A B9A -131.3(3) . . . . ?
C5A B4A B10A B11A 128.0(3) . . . . ?
C5A B4A B10A B12A -168.9(3) . . . . ?
C6A C5A B4A C1A 178.1(2) . . . . ?
C6A C5A B4A B3A -120.8(2) . . . . ?
C6A C5A B4A B5A 118.0(2) . . . . ?
C6A C5A B4A B9A -54.5(3) . . . . ?
C6A C5A B4A B10A 47.3(4) . . . . ?
C6A C7A C8A C9A -0.2(3) . . . . ?
C7A C8A C9A C4A -0.2(3) . . . . ?
C7A C8A C9A C10A 178.9(2) . . . . ?
C8A C9A C10A C11A -177.4(2) . . . . ?
C9A C4A C5A C6A 0.4(3) . . . . ?
C9A C4A C5A B4A 179.37(17) . . . . ?
C9A C10A C11A C12A -1.2(3) . . . . ?
C10A C11A C12A O1A 177.52(19) . . . . ?
C10A C11A C12A C3A -1.2(3) . . . . ?
C12A C3A C4A C5A 176.87(17) . . . . ?
C12A C3A C4A C9A -2.3(3) . . . . ?
C13A O1A C12A C3A -165.1(2) . . . . ?
C13A O1A C12A C11A 16.3(3) . . . . ?
C14A C2A B3A C1A 111.42(16) . . . . ?
C14A C2A B3A B4A 146.29(15) . . . . ?
C14A C2A B3A B8A -111.12(17) . . . . ?
C14A C2A B3A B9A -150.38(15) . . . . ?
C14A C2A B6A C1A -108.34(17) . . . . ?
C14A C2A B6A B5A -145.10(15) . . . . ?
C14A C2A B6A B7A 114.24(18) . . . . ?
C14A C2A B6A B11A 153.78(15) . . . . ?
C14A C2A B7A B6A -110.0(2) . . . . ?
C14A C2A B7A B8A 108.2(2) . . . . ?
C14A C2A B7A B11A -150.32(18) . . . . ?
C14A C2A B7A B12A 147.00(18) . . . . ?
C14A C2A B8A B3A 103.69(17) . . . . ?
C14A C2A B8A B7A -115.16(18) . . . . ?
C14A C2A B8A B9A 142.34(16) . . . . ?
C14A C2A B8A B12A -154.67(15) . . . . ?
C14A C15A C16A C17A -179.97(19) . . . . ?
C14A C15A C20A C19A -178.8(2) . . . . ?
C15A C16A C17A C18A -0.9(3) . . . . ?
C16A C15A C20A C19A 0.2(3) . . . . ?
C16A C17A C18A C19A -0.5(4) . . . . ?
C17A C18A C19A C20A 1.8(4) . . . . ?
C18A C19A C20A C15A -1.7(4) . . . . ?
C20A C15A C16A C17A 1.1(3) . . . . ?
B3A C1A C2A C14A -103.24(18) . . . . ?
B3A C1A C2A B6A 146.07(14) . . . . ?
B3A C1A C2A B7A 106.78(16) . . . . ?
B3A C1A C2A B8A 39.45(13) . . . . ?
B3A C1A C3A C4A -66.68(18) . . . . ?
B3A C1A C3A C12A 117.3(2) . . . . ?
B3A C1A B4A C5A 107.70(15) . . . . ?
B3A C1A B4A B5A -140.60(14) . . . . ?
B3A C1A B4A B9A -39.05(13) . . . . ?
B3A C1A B4A B10A -101.69(15) . . . . ?
B3A C1A B5A B4A 37.82(14) . . . . ?
B3A C1A B5A B6A -105.75(16) . . . . ?
B3A C1A B5A B10A -1.58(19) . . . . ?
B3A C1A B5A B11A -65.57(19) . . . . ?
B3A C1A B6A C2A -32.08(14) . . . . ?
B3A C1A B6A B5A 105.23(16) . . . . ?
B3A C1A B6A B7A 4.33(19) . . . . ?
B3A C1A B6A B11A 66.25(17) . . . . ?
B3A C2A C14A C15A 156.43(16) . . . . ?
B3A C2A B6A C1A 32.14(13) . . . . ?
B3A C2A B6A B5A -4.62(18) . . . . ?
B3A C2A B6A B7A -105.27(16) . . . . ?
B3A C2A B6A B11A -65.74(17) . . . . ?
B3A C2A B7A B6A 104.65(16) . . . . ?
B3A C2A B7A B8A -37.10(14) . . . . ?
B3A C2A B7A B11A 64.4(2) . . . . ?
B3A C2A B7A B12A 1.7(2) . . . . ?
B3A C2A B8A B7A 141.15(15) . . . . ?
B3A C2A B8A B9A 38.65(13) . . . . ?
B3A C2A B8A B12A 101.64(15) . . . . ?
B3A B4A B5A C1A -34.82(12) . . . . ?
B3A B4A B5A B6A -2.47(18) . . . . ?
B3A B4A B5A B10A 100.33(15) . . . . ?
B3A B4A B5A B11A 62.15(18) . . . . ?
B3A B4A B9A B8A -37.45(14) . . . . ?
B3A B4A B9A B10A -137.79(16) . . . . ?
B3A B4A B9A B12A -100.22(16) . . . . ?
B3A B4A B10A B5A -100.18(16) . . . . ?
B3A B4A B10A B9A 37.16(15) . . . . ?
B3A B4A B10A B11A -63.53(19) . . . . ?
B3A B4A B10A B12A -0.5(2) . . . . ?
B3A B8A B9A B4A 37.74(14) . . . . ?
B3A B8A B9A B10A 100.77(16) . . . . ?
B3A B8A B9A B12A 137.73(17) . . . . ?
B3A B8A B12A B7A 100.66(16) . . . . ?
B3A B8A B12A B9A -37.53(15) . . . . ?
B3A B8A B12A B10A -0.1(2) . . . . ?
B3A B8A B12A B11A 64.02(19) . . . . ?
B3A B9A B10A B4A -37.84(14) . . . . ?
B3A B9A B10A B5A 0.37(19) . . . . ?
B3A B9A B10A B11A 62.55(17) . . . . ?
B3A B9A B10A B12A 99.83(16) . . . . ?
B3A B9A B12A B7A -0.1(2) . . . . ?
B3A B9A B12A B8A 37.43(14) . . . . ?
B3A B9A B12A B10A -101.05(17) . . . . ?
B3A B9A B12A B11A -63.21(19) . . . . ?
B4A C1A C2A C14A -141.03(17) . . . . ?
B4A C1A C2A B3A -37.79(13) . . . . ?
B4A C1A C2A B6A 108.27(15) . . . . ?
B4A C1A C2A B7A 68.99(18) . . . . ?
B4A C1A C2A B8A 1.65(18) . . . . ?
B4A C1A C3A C4A -0.68(19) . . . . ?
B4A C1A C3A C12A -176.71(19) . . . . ?
B4A C1A B3A C2A 139.84(13) . . . . ?
B4A C1A B3A B8A 103.00(15) . . . . ?
B4A C1A B3A B9A 39.84(13) . . . . ?
B4A C1A B5A B6A -143.56(15) . . . . ?
B4A C1A B5A B10A -39.39(13) . . . . ?
B4A C1A B5A B11A -103.38(16) . . . . ?
B4A C1A B6A C2A -101.49(16) . . . . ?
B4A C1A B6A B5A 35.82(15) . . . . ?
B4A C1A B6A B7A -65.08(18) . . . . ?
B4A C1A B6A B11A -3.2(2) . . . . ?
B4A C5A C6A C7A -179.4(2) . . . . ?
B4A B3A B8A C2A 97.81(16) . . . . ?
B4A B3A B8A B7A 63.67(19) . . . . ?
B4A B3A B8A B9A -38.05(15) . . . . ?
B4A B3A B8A B12A -0.2(2) . . . . ?
B4A B3A B9A B8A 137.93(16) . . . . ?
B4A B3A B9A B10A 37.55(14) . . . . ?
B4A B3A B9A B12A 100.58(17) . . . . ?
B4A B5A B6A C1A -32.37(13) . . . . ?
B4A B5A B6A C2A 4.20(18) . . . . ?
B4A B5A B6A B7A 64.78(17) . . . . ?
B4A B5A B6A B11A 102.23(16) . . . . ?
B4A B5A B10A B9A -38.02(14) . . . . ?
B4A B5A B10A B11A -138.34(15) . . . . ?
B4A B5A B10A B12A -100.99(16) . . . . ?
B4A B5A B11A B6A -100.93(16) . . . . ?
B4A B5A B11A B7A -63.2(2) . . . . ?
B4A B5A B11A B10A 37.65(14) . . . . ?
B4A B5A B11A B12A 0.3(2) . . . . ?
B4A B9A B10A B5A 38.22(14) . . . . ?
B4A B9A B10A B11A 100.39(16) . . . . ?
B4A B9A B10A B12A 137.68(16) . . . . ?
B4A B9A B12A B7A 63.47(19) . . . . ?
B4A B9A B12A B8A 100.95(16) . . . . ?
B4A B9A B12A B10A -37.52(14) . . . . ?
B4A B9A B12A B11A 0.3(2) . . . . ?
B4A B10A B11A B5A -37.29(14) . . . . ?
B4A B10A B11A B6A -0.1(2) . . . . ?
B4A B10A B11A B7A 63.16(19) . . . . ?
B4A B10A B11A B12A 100.50(16) . . . . ?
B4A B10A B12A B7A -63.4(2) . . . . ?
B4A B10A B12A B8A 0.4(2) . . . . ?
B4A B10A B12A B9A 37.68(15) . . . . ?
B4A B10A B12A B11A -100.44(17) . . . . ?
B5A C1A C2A C14A 150.94(17) . . . . ?
B5A C1A C2A B3A -105.82(16) . . . . ?
B5A C1A C2A B6A 40.24(15) . . . . ?
B5A C1A C2A B7A 1.0(2) . . . . ?
B5A C1A C2A B8A -66.38(18) . . . . ?
B5A C1A C3A C4A 66.4(2) . . . . ?
B5A C1A C3A C12A -109.6(2) . . . . ?
B5A C1A B3A C2A 101.81(15) . . . . ?
B5A C1A B3A B4A -38.03(14) . . . . ?
B5A C1A B3A B8A 64.97(18) . . . . ?
B5A C1A B3A B9A 1.81(19) . . . . ?
B5A C1A B4A C5A -111.70(15) . . . . ?
B5A C1A B4A B3A 140.60(14) . . . . ?
B5A C1A B4A B9A 101.55(15) . . . . ?
B5A C1A B4A B10A 38.91(13) . . . . ?
B5A C1A B6A C2A -137.31(15) . . . . ?
B5A C1A B6A B7A -100.90(16) . . . . ?
B5A C1A B6A B11A -38.98(14) . . . . ?
B5A B4A B9A B3A 100.07(16) . . . . ?
B5A B4A B9A B8A 62.62(18) . . . . ?
B5A B4A B9A B10A -37.72(14) . . . . ?
B5A B4A B9A B12A -0.15(19) . . . . ?
B5A B4A B10A B9A 137.34(16) . . . . ?
B5A B4A B10A B11A 36.65(14) . . . . ?
B5A B4A B10A B12A 99.72(17) . . . . ?
B5A B6A B7A C2A -97.41(15) . . . . ?
B5A B6A B7A B8A -63.55(18) . . . . ?
B5A B6A B7A B11A 37.06(14) . . . . ?
B5A B6A B7A B12A -0.60(19) . . . . ?
B5A B6A B11A B7A -137.64(17) . . . . ?
B5A B6A B11A B10A -36.96(15) . . . . ?
B5A B6A B11A B12A -100.04(16) . . . . ?
B5A B10A B11A B6A 37.23(14) . . . . ?
B5A B10A B11A B7A 100.45(16) . . . . ?
B5A B10A B11A B12A 137.79(15) . . . . ?
B5A B10A B12A B7A 0.14(19) . . . . ?
B5A B10A B12A B8A 63.86(19) . . . . ?
B5A B10A B12A B9A 101.18(16) . . . . ?
B5A B10A B12A B11A -36.94(14) . . . . ?
B5A B11A B12A B7A -100.97(15) . . . . ?
B5A B11A B12A B8A -64.09(18) . . . . ?
B5A B11A B12A B9A -0.4(2) . . . . ?
B5A B11A B12A B10A 37.40(14) . . . . ?
B6A C1A C2A C14A 110.70(19) . . . . ?
B6A C1A C2A B3A -146.07(14) . . . . ?
B6A C1A C2A B7A -39.29(15) . . . . ?
B6A C1A C2A B8A -106.62(15) . . . . ?
B6A C1A C3A C4A 141.78(17) . . . . ?
B6A C1A C3A C12A -34.2(3) . . . . ?
B6A C1A B3A C2A 32.52(14) . . . . ?
B6A C1A B3A B4A -107.32(15) . . . . ?
B6A C1A B3A B8A -4.32(19) . . . . ?
B6A C1A B3A B9A -67.48(17) . . . . ?
B6A C1A B4A C5A -147.47(15) . . . . ?
B6A C1A B4A B3A 104.83(16) . . . . ?
B6A C1A B4A B5A -35.77(15) . . . . ?
B6A C1A B4A B9A 65.79(18) . . . . ?
B6A C1A B4A B10A 3.14(19) . . . . ?
B6A C1A B5A B4A 143.56(15) . . . . ?
B6A C1A B5A B10A 104.17(16) . . . . ?
B6A C1A B5A B11A 40.18(15) . . . . ?
B6A C2A C14A C15A -63.5(2) . . . . ?
B6A C2A B3A C1A -31.73(13) . . . . ?
B6A C2A B3A B4A 3.14(18) . . . . ?
B6A C2A B3A B8A 105.73(15) . . . . ?
B6A C2A B3A B9A 66.47(18) . . . . ?
B6A C2A B7A B8A -141.76(15) . . . . ?
B6A C2A B7A B11A -40.28(15) . . . . ?
B6A C2A B7A B12A -102.96(16) . . . . ?
B6A C2A B8A B3A -104.43(15) . . . . ?
B6A C2A B8A B7A 36.71(15) . . . . ?
B6A C2A B8A B9A -65.78(18) . . . . ?
B6A C2A B8A B12A -2.80(19) . . . . ?
B6A B5A B10A B4A 100.47(15) . . . . ?
B6A B5A B10A B9A 62.44(18) . . . . ?
B6A B5A B10A B11A -37.87(14) . . . . ?
B6A B5A B10A B12A -0.5(2) . . . . ?
B6A B5A B11A B7A 37.68(15) . . . . ?
B6A B5A B11A B10A 138.58(16) . . . . ?
B6A B5A B11A B12A 101.20(16) . . . . ?
B6A B7A B8A C2A -34.37(13) . . . . ?
B6A B7A B8A B3A 0.1(2) . . . . ?
B6A B7A B8A B9A 63.17(18) . . . . ?
B6A B7A B8A B12A 100.88(16) . . . . ?
B6A B7A B11A B5A -37.92(15) . . . . ?
B6A B7A B11A B10A -100.99(16) . . . . ?
B6A B7A B11A B12A -138.06(15) . . . . ?
B6A B7A B12A B8A -101.08(15) . . . . ?
B6A B7A B12A B9A -63.61(19) . . . . ?
B6A B7A B12A B10A 0.29(19) . . . . ?
B6A B7A B12A B11A 37.79(14) . . . . ?
B6A B11A B12A B7A -37.37(14) . . . . ?
B6A B11A B12A B8A -0.49(19) . . . . ?
B6A B11A B12A B9A 63.23(19) . . . . ?
B6A B11A B12A B10A 101.00(16) . . . . ?
B7A C2A C14A C15A 11.4(3) . . . . ?
B7A C2A B3A C1A -99.96(15) . . . . ?
B7A C2A B3A B4A -65.09(18) . . . . ?
B7A C2A B3A B8A 37.50(15) . . . . ?
B7A C2A B3A B9A -1.8(2) . . . . ?
B7A C2A B6A C1A 137.42(15) . . . . ?
B7A C2A B6A B5A 100.66(16) . . . . ?
B7A C2A B6A B11A 39.53(14) . . . . ?
B7A C2A B8A B3A -141.15(15) . . . . ?
B7A C2A B8A B9A -102.50(16) . . . . ?
B7A C2A B8A B12A -39.51(13) . . . . ?
B7A B6A B11A B5A 137.64(17) . . . . ?
B7A B6A B11A B10A 100.67(17) . . . . ?
B7A B6A B11A B12A 37.59(14) . . . . ?
B7A B8A B9A B3A -99.96(16) . . . . ?
B7A B8A B9A B4A -62.22(18) . . . . ?
B7A B8A B9A B10A 0.81(19) . . . . ?
B7A B8A B9A B12A 37.77(15) . . . . ?
B7A B8A B12A B9A -138.19(16) . . . . ?
B7A B8A B12A B10A -100.77(17) . . . . ?
B7A B8A B12A B11A -36.64(14) . . . . ?
B7A B11A B12A B8A 36.88(13) . . . . ?
B7A B11A B12A B9A 100.60(16) . . . . ?
B7A B11A B12A B10A 138.37(14) . . . . ?
B8A C2A C14A C15A 86.4(2) . . . . ?
B8A C2A B3A C1A -137.46(14) . . . . ?
B8A C2A B3A B4A -102.59(15) . . . . ?
B8A C2A B3A B9A -39.26(14) . . . . ?
B8A C2A B6A C1A 100.36(15) . . . . ?
B8A C2A B6A B5A 63.60(17) . . . . ?
B8A C2A B6A B7A -37.06(15) . . . . ?
B8A C2A B6A B11A 2.48(19) . . . . ?
B8A C2A B7A B6A 141.76(15) . . . . ?
B8A C2A B7A B11A 101.48(17) . . . . ?
B8A C2A B7A B12A 38.80(14) . . . . ?
B8A B3A B4A C1A -96.68(16) . . . . ?
B8A B3A B4A C5A 172.68(17) . . . . ?
B8A B3A B4A B5A -62.22(18) . . . . ?
B8A B3A B4A B9A 38.12(15) . . . . ?
B8A B3A B4A B10A 0.4(2) . . . . ?
B8A B3A B9A B4A -137.93(16) . . . . ?
B8A B3A B9A B10A -100.38(16) . . . . ?
B8A B3A B9A B12A -37.34(15) . . . . ?
B8A B7A B11A B5A 63.63(19) . . . . ?
B8A B7A B11A B6A 101.55(16) . . . . ?
B8A B7A B11A B10A 0.56(19) . . . . ?
B8A B7A B11A B12A -36.51(13) . . . . ?
B8A B7A B12A B9A 37.48(14) . . . . ?
B8A B7A B12A B10A 101.37(15) . . . . ?
B8A B7A B12A B11A 138.87(14) . . . . ?
B8A B9A B10A B4A -100.85(16) . . . . ?
B8A B9A B10A B5A -62.64(18) . . . . ?
B8A B9A B10A B11A -0.46(19) . . . . ?
B8A B9A B10A B12A 36.83(14) . . . . ?
B8A B9A B12A B7A -37.48(15) . . . . ?
B8A B9A B12A B10A -138.48(16) . . . . ?
B8A B9A B12A B11A -100.63(16) . . . . ?
B9A B3A B4A C1A -134.80(15) . . . . ?
B9A B3A B4A C5A 134.6(2) . . . . ?
B9A B3A B4A B5A -100.33(15) . . . . ?
B9A B3A B4A B10A -37.71(15) . . . . ?
B9A B3A B8A C2A 135.86(16) . . . . ?
B9A B3A B8A B7A 101.72(17) . . . . ?
B9A B3A B8A B12A 37.87(16) . . . . ?
B9A B4A B5A C1A -97.05(15) . . . . ?
B9A B4A B5A B6A -64.69(18) . . . . ?
B9A B4A B5A B10A 38.11(14) . . . . ?
B9A B4A B5A B11A -0.1(2) . . . . ?
B9A B4A B10A B5A -137.34(16) . . . . ?
B9A B4A B10A B11A -100.69(17) . . . . ?
B9A B4A B10A B12A -37.62(15) . . . . ?
B9A B8A B12A B7A 138.19(16) . . . . ?
B9A B8A B12A B10A 37.42(15) . . . . ?
B9A B8A B12A B11A 101.56(16) . . . . ?
B9A B10A B11A B5A -100.51(15) . . . . ?
B9A B10A B11A B6A -63.28(19) . . . . ?
B9A B10A B11A B7A -0.06(19) . . . . ?
B9A B10A B11A B12A 37.29(14) . . . . ?
B9A B10A B12A B7A -101.04(16) . . . . ?
B9A B10A B12A B8A -37.31(15) . . . . ?
B9A B10A B12A B11A -138.12(15) . . . . ?
B10A B4A B5A C1A -135.16(14) . . . . ?
B10A B4A B5A B6A -102.80(16) . . . . ?
B10A B4A B5A B11A -38.19(14) . . . . ?
B10A B4A B9A B3A 137.79(16) . . . . ?
B10A B4A B9A B8A 100.34(16) . . . . ?
B10A B4A B9A B12A 37.57(14) . . . . ?
B10A B5A B6A C1A -96.45(16) . . . . ?
B10A B5A B6A C2A -59.88(17) . . . . ?
B10A B5A B6A B7A 0.70(19) . . . . ?
B10A B5A B6A B11A 38.15(15) . . . . ?
B10A B5A B11A B6A -138.58(16) . . . . ?
B10A B5A B11A B7A -100.90(18) . . . . ?
B10A B5A B11A B12A -37.37(14) . . . . ?
B10A B9A B12A B7A 100.99(17) . . . . ?
B10A B9A B12A B8A 138.48(16) . . . . ?
B10A B9A B12A B11A 37.84(14) . . . . ?
B10A B11A B12A B7A -138.37(14) . . . . ?
B10A B11A B12A B8A -101.49(15) . . . . ?
B10A B11A B12A B9A -37.77(14) . . . . ?
B11A B5A B6A C1A -134.59(16) . . . . ?
B11A B5A B6A C2A -98.03(16) . . . . ?
B11A B5A B6A B7A -37.45(14) . . . . ?
B11A B5A B10A B4A 138.34(15) . . . . ?
B11A B5A B10A B9A 100.32(16) . . . . ?
B11A B5A B10A B12A 37.35(14) . . . . ?
B11A B6A B7A C2A -134.48(16) . . . . ?
B11A B6A B7A B8A -100.62(17) . . . . ?
B11A B6A B7A B12A -37.67(14) . . . . ?
B11A B7A B8A C2A -98.40(15) . . . . ?
B11A B7A B8A B3A -63.94(18) . . . . ?
B11A B7A B8A B9A -0.85(19) . . . . ?
B11A B7A B8A B12A 36.86(13) . . . . ?
B11A B7A B12A B8A -138.87(14) . . . . ?
B11A B7A B12A B9A -101.40(16) . . . . ?
B11A B7A B12A B10A -37.50(14) . . . . ?
B11A B10A B12A B7A 37.08(14) . . . . ?
B11A B10A B12A B8A 100.80(17) . . . . ?
B11A B10A B12A B9A 138.12(15) . . . . ?
B12A B7A B8A C2A -135.25(15) . . . . ?
B12A B7A B8A B3A -100.80(16) . . . . ?
B12A B7A B8A B9A -37.71(14) . . . . ?
B12A B7A B11A B5A 100.14(17) . . . . ?
B12A B7A B11A B6A 138.06(15) . . . . ?
B12A B7A B11A B10A 37.07(13) . . . . ?
B12A B8A B9A B3A -137.73(17) . . . . ?
B12A B8A B9A B4A -99.99(17) . . . . ?
B12A B8A B9A B10A -36.96(14) . . . . ?
B12A B9A B10A B4A -137.68(16) . . . . ?
B12A B9A B10A B5A -99.46(16) . . . . ?
B12A B9A B10A B11A -37.29(14) . . . . ?
B12A B10A B11A B5A -137.79(15) . . . . ?
B12A B10A B11A B6A -100.56(16) . . . . ?
B12A B10A B11A B7A -37.35(14) . . . . ?
